data_4118453
loop_
_publ_author_name
'Melanie C. Francisco'
'Christos D. Malliakas'
'Robin T. Macaluso'
'Joseph Prestigiacomo'
'Neel Haldolaarachchige'
'Philip W. Adams'
'David P. Young'
'Ying Jia'
'Helmut Claus'
'K.E. Gray'
'Mercouri G. Kanatzidis'

_publ_contact_author_address
;
   Department of Chemistry
     2145 Sheridan Road
   Northwestern University
   Evanston, IL 60208-3113
           USA
;
_publ_contact_author_email m-kanatzidis@northwestern.edu
_publ_contact_author_fax 847-491-5937
_publ_contact_author_name 'Mercouri G. Kanatzidis'
_publ_contact_author_phone 847-467-1541
_publ_section_title
;
 Structures and Phase Transitions of CePd3+xGa8-x: New Variants of the
 BaHg11 Structure Type
;
_journal_name_full 'Journal of the American Chemical Society'
_journal_page_first 12998
_journal_page_last 13009
_journal_paper_doi 10.1021/ja302812s
_journal_volume 134
_journal_year 2012
_chemical_formula_sum 'Ce Ga7.819 Pd3.181'
_chemical_formula_weight 1023.7
_chemical_name_systematic ' ?'
_space_group_IT_number 59
_symmetry_cell_setting orthorhombic
_symmetry_Int_Tables_number 59
_symmetry_space_group_name_Hall '-P 2ab 2a'
_symmetry_space_group_name_H-M 'P m m n :2'
_cell_angle_alpha 90
_cell_angle_beta 90
_cell_angle_gamma 90
_cell_formula_units_Z 6
_cell_length_a 11.88226(2)
_cell_length_b 11.97582(2)
_cell_length_c 8.533818(15)
_cell_measurement_temperature 295
_cell_volume 1214.361(4)
_diffrn_ambient_temperature 295
_diffrn_radiation_probe x-ray
_diffrn_radiation_wavelength 0.41361
_exptl_absorpt_coefficient_mu 16.838
_exptl_crystal_density_diffrn 8.3964
_exptl_crystal_F_000 804
_pd_instr_location ' ?'
_pd_meas_2theta_range_inc 0.001
_pd_meas_2theta_range_max 49.996
_pd_meas_2theta_range_min 0.500
_pd_meas_number_of_points 49497
_pd_proc_2theta_range_inc 0.001
_pd_proc_2theta_range_max 25.999
_pd_proc_2theta_range_min 2.001
_pd_proc_ls_background_function '20 Legendre polynoms'
_pd_proc_ls_pref_orient_corr none
_pd_proc_ls_profile_function Pseudo-Voigt
_pd_proc_ls_prof_R_factor 0.0810
_pd_proc_ls_prof_wR_expected 0.0717
_pd_proc_ls_prof_wR_factor 0.1015
_refine_diff_density_max 1.17
_refine_diff_density_min -2.25
_refine_ls_goodness_of_fit_all 1.42
_refine_ls_number_constraints 13
_refine_ls_number_parameters 77
_refine_ls_number_restraints 0
_refine_ls_R_factor_all 0.0397
_refine_ls_R_factor_gt 0.0385
_refine_ls_shift/su_max 1.5973
_refine_ls_shift/su_mean 0.0985
_refine_ls_weighting_scheme sigma
_refine_ls_wR_factor_all 0.0441
_refine_ls_wR_factor_gt 0.0439
_cod_data_source_file ja302812s_si_004_4.cif
_cod_data_source_block O-CePd3Ga9_PXRD
_cod_depositor_comments
;
The following automatic conversions were performed:

'_diffrn_radiation_probe' value 'X-ray' changed to 'x-ray' according
to the built-in table from CIF Core dictionary named 'cif_core.dic'
version 2.4.1 from 2010-06-29.

Automatic conversion script
Id: cif_fix_values 1715 2011-07-08 13:25:40Z adriana 
;
_cod_original_sg_symbol_Hall '-P -2xa;-2yb;-2zab'
_cod_original_sg_symbol_H-M 'P m m n'
_cod_original_formula_sum 'Ce1 Ga7.819 Pd3.181'
_cod_database_code 4118453

loop_
_symmetry_equiv_pos_site_id
_symmetry_equiv_pos_as_xyz
1 x,y,z
2 -x+1/2,-y+1/2,z
3 -x,y+1/2,-z
4 x+1/2,-y,-z
5 -x,-y,-z
6 x+1/2,y+1/2,-z
7 x,-y+1/2,z
8 -x+1/2,y,z

loop_
_atom_site_label
_atom_site_type_symbol
_atom_site_fract_x
_atom_site_fract_y
_atom_site_fract_z
_atom_site_adp_type
_atom_site_U_iso_or_equiv
_atom_site_symmetry_multiplicity
_atom_site_occupancy
_atom_site_calc_flag
Pd1 Pd 0.07266(15) 0.07946(13) 0.65694(19) Uiso 0.0259(4) 8 1 d
Ga1 Ga 0.0730(2) 0.07847(19) 0.3535(3) Uiso 0.0264(6) 8 1 d
Ga2 Ga 0.1363(2) 0.62836(19) 0.2686(3) Uiso 0.0259(6) 8 1 d
Ga3 Ga 0.6358(2) 0.13464(18) 0.2640(3) Uiso 0.0332(9) 8 0.849(10) d
Pd2 Pd 0.6358(2) 0.13464(18) 0.2640(3) Uiso 0.0332(9) 8 0.151(10) d
Pd3 Pd 0.07659(18) 0.25 0.1633(3) Uiso 0.0274(7) 4 1 d
Ga4 Ga 0.0967(3) 0.25 0.8557(4) Uiso 0.0256(9) 4 1 d
Ga5 Ga 0.52005(19) 0.25 0.5132(5) Uiso 0.0268(7) 4 1 d
Ga6 Ga 0.61107(18) 0.25 -0.0006(5) Uiso 0.0258(6) 4 1 d
Ga7 Ga 0.25 0.0813(3) 0.8250(4) Uiso 0.0297(9) 4 1 d
Ga8 Ga 0.25 0.1162(2) 0.1425(4) Uiso 0.0276(8) 4 1 d
Ga9 Ga 0.25 0.5152(2) 0.5122(5) Uiso 0.0295(7) 4 1 d
Pd4 Pd 0.25 0.58529(13) 0.0101(3) Uiso 0.0211(4) 4 1 d
Ce1 Ce 0 0 0 Uiso 0.0261(3) 4 1 d
Pd5 Pd 0.25 0.75 0.4988(5) Uiso 0.0346(5) 2 1 d
Ce2 Ce 0.25 0.25 0.5035(4) Uiso 0.0252(5) 2 1 d

loop_
_atom_type_symbol
_atom_type_scat_dispersion_real
_atom_type_scat_dispersion_imag
_atom_type_scat_source
Ce -1.1312 1.0203 'International Tables Vol C tables 4.2.6.8 and 6.1.1.1'
Ga 0.2741 0.6128 'International Tables Vol C tables 4.2.6.8 and 6.1.1.1'
Pd -0.5465 2.5743 'International Tables Vol C tables 4.2.6.8 and 6.1.1.1'

loop_
_geom_angle_atom_site_label_1
_geom_angle_atom_site_label_2
_geom_angle_atom_site_label_3
_geom_angle_site_symmetry_1
_geom_angle_site_symmetry_3
_geom_angle
Ga1 Pd1 Ga1 . 5_556 87.89(9)
Ga1 Pd1 Ga2 . 3_546 104.14(9)
Ga1 Pd1 Ga3 . 4_456 103.89(9)
Ga1 Pd1 Pd2 . 4_456 103.89(9)
Ga1 Pd1 Ga4 . . 129.69(10)
Ga1 Pd1 Ga5 . 2_555 62.42(10)
Ga1 Pd1 Ga7 . . 124.15(10)
Ga1 Pd1 Ga9 . 2_555 62.48(10)
Ga1 Pd1 Ce1 . 1_556 156.18(8)
Ga1 Pd1 Ce2 . . 66.06(8)
Ga1 Pd1 Ga2 5_556 3_546 62.30(8)
Ga1 Pd1 Ga3 5_556 4_456 60.41(8)
Ga1 Pd1 Pd2 5_556 4_456 60.41(8)
Ga1 Pd1 Ga4 5_556 . 131.14(11)
Ga1 Pd1 Ga5 5_556 2_555 105.92(9)
Ga1 Pd1 Ga7 5_556 . 125.72(11)
Ga1 Pd1 Ga9 5_556 2_555 101.63(9)
Ga1 Pd1 Ce1 5_556 1_556 68.29(6)
Ga1 Pd1 Ce2 5_556 . 153.75(10)
Ga2 Pd1 Ga3 3_546 4_456 113.90(9)
Ga2 Pd1 Pd2 3_546 4_456 113.90(9)
Ga2 Pd1 Ga4 3_546 . 77.12(9)
Ga2 Pd1 Ga5 3_546 2_555 62.82(9)
Ga2 Pd1 Ga7 3_546 . 130.00(10)
Ga2 Pd1 Ga9 3_546 2_555 160.67(10)
Ga2 Pd1 Ce1 3_546 1_556 65.80(6)
Ga2 Pd1 Ce2 3_546 . 125.19(7)
Ga3 Pd1 Pd2 4_456 4_456 0.0(5)
Ga3 Pd1 Ga4 4_456 . 121.81(9)
Ga3 Pd1 Ga5 4_456 2_555 162.32(10)
Ga3 Pd1 Ga7 4_456 . 69.23(9)
Ga3 Pd1 Ga9 4_456 2_555 60.49(9)
Ga3 Pd1 Ce1 4_456 1_556 64.68(6)
Ga3 Pd1 Ce2 4_456 . 120.84(8)
Pd2 Pd1 Ga4 4_456 . 121.81(9)
Pd2 Pd1 Ga5 4_456 2_555 162.32(10)
Pd2 Pd1 Ga7 4_456 . 69.23(9)
Pd2 Pd1 Ga9 4_456 2_555 60.49(9)
Pd2 Pd1 Ce1 4_456 1_556 64.68(6)
Pd2 Pd1 Ce2 4_456 . 120.84(8)
Ga4 Pd1 Ga5 . 2_555 75.31(10)
Ga4 Pd1 Ga7 . . 63.09(10)
Ga4 Pd1 Ga9 . 2_555 122.00(10)
Ga4 Pd1 Ce1 . 1_556 71.02(7)
Ga4 Pd1 Ce2 . . 72.71(8)
Ga5 Pd1 Ga7 2_555 . 127.08(10)
Ga5 Pd1 Ga9 2_555 2_555 116.22(12)
Ga5 Pd1 Ce1 2_555 1_556 123.10(9)
Ga5 Pd1 Ce2 2_555 . 65.81(6)
Ga7 Pd1 Ga9 . 2_555 67.36(10)
Ga7 Pd1 Ce1 . 1_556 73.17(7)
Ga7 Pd1 Ce2 . . 71.44(8)
Ga9 Pd1 Ce1 2_555 1_556 120.40(9)
Ga9 Pd1 Ce2 2_555 . 64.38(6)
Ce1 Pd1 Ce2 1_556 . 137.68(8)
Pd1 Ga1 Pd1 . 5_556 92.11(9)
Pd1 Ga1 Ga2 . 7_555 105.91(10)
Pd1 Ga1 Ga3 . 8_555 106.38(11)
Pd1 Ga1 Pd2 . 8_555 106.38(11)
Pd1 Ga1 Pd3 . . 128.05(10)
Pd1 Ga1 Ga5 . 2_555 59.42(9)
Pd1 Ga1 Ga8 . . 129.98(11)
Pd1 Ga1 Ga9 . 2_555 60.61(10)
Pd1 Ga1 Ce1 . . 157.14(10)
Pd1 Ga1 Ce2 . . 66.36(8)
Pd1 Ga1 Ga2 5_556 7_555 60.01(8)
Pd1 Ga1 Ga3 5_556 8_555 63.30(8)
Pd1 Ga1 Pd2 5_556 8_555 63.30(8)
Pd1 Ga1 Pd3 5_556 . 124.59(11)
Pd1 Ga1 Ga5 5_556 2_555 107.56(10)
Pd1 Ga1 Ga8 5_556 . 127.04(11)
Pd1 Ga1 Ga9 5_556 2_555 103.47(10)
Pd1 Ga1 Ce1 5_556 . 65.03(6)
Pd1 Ga1 Ce2 5_556 . 158.23(11)
Ga2 Ga1 Ga3 7_555 8_555 114.41(11)
Ga2 Ga1 Pd2 7_555 8_555 114.41(11)
Ga2 Ga1 Pd3 7_555 . 123.46(11)
Ga2 Ga1 Ga5 7_555 2_555 161.99(12)
Ga2 Ga1 Ga8 7_555 . 76.45(10)
Ga2 Ga1 Ga9 7_555 2_555 62.69(10)
Ga2 Ga1 Ce1 7_555 . 64.01(7)
Ga2 Ga1 Ce2 7_555 . 120.96(10)
Ga3 Ga1 Pd2 8_555 8_555 0.0(5)
Ga3 Ga1 Pd3 8_555 . 69.00(9)
Ga3 Ga1 Ga5 8_555 2_555 64.80(10)
Ga3 Ga1 Ga8 8_555 . 118.06(11)
Ga3 Ga1 Ga9 8_555 2_555 162.37(12)
Ga3 Ga1 Ce1 8_555 . 64.20(7)
Ga3 Ga1 Ce2 8_555 . 124.04(9)
Pd2 Ga1 Pd3 8_555 . 69.00(9)
Pd2 Ga1 Ga5 8_555 2_555 64.80(10)
Pd2 Ga1 Ga8 8_555 . 118.06(11)
Pd2 Ga1 Ga9 8_555 2_555 162.37(12)
Pd2 Ga1 Ce1 8_555 . 64.20(7)
Pd2 Ga1 Ce2 8_555 . 124.04(9)
Pd3 Ga1 Ga5 . 2_555 73.92(10)
Pd3 Ga1 Ga8 . . 57.57(9)
Pd3 Ga1 Ga9 . 2_555 127.96(12)
Pd3 Ga1 Ce1 . . 70.03(7)
Pd3 Ga1 Ce2 . . 74.59(8)
Ga5 Ga1 Ga8 2_555 . 120.55(11)
Ga5 Ga1 Ga9 2_555 2_555 112.08(13)
Ga5 Ga1 Ce1 2_555 . 125.03(11)
Ga5 Ga1 Ce2 2_555 . 65.16(7)
Ga8 Ga1 Ga9 . 2_555 78.93(11)
Ga8 Ga1 Ce1 . . 69.74(7)
Ga8 Ga1 Ce2 . . 70.21(9)
Ga9 Ga1 Ce1 2_555 . 122.73(11)
Ga9 Ga1 Ce2 2_555 . 64.03(7)
Ce1 Ga1 Ce2 . . 136.47(9)
Pd1 Ga2 Ga1 3_556 7_555 57.68(8)
Pd1 Ga2 Ga2 3_556 7_565 102.87(10)
Pd1 Ga2 Ga2 3_556 8_555 160.82(11)
Pd1 Ga2 Ga4 3_556 3_556 51.99(7)
Pd1 Ga2 Ga5 3_556 4_466 58.50(7)
Pd1 Ga2 Ga6 3_556 4_465 102.56(10)
Pd1 Ga2 Ga8 3_556 2_555 105.06(8)
Pd1 Ga2 Ga9 3_556 . 99.61(9)
Pd1 Ga2 Pd4 3_556 . 129.95(10)
Pd1 Ga2 Ce1 3_556 3_555 65.67(6)
Pd1 Ga2 Pd5 3_556 . 113.75(10)
Ga1 Ga2 Ga2 7_555 7_565 157.14(12)
Ga1 Ga2 Ga2 7_555 8_555 106.25(11)
Ga1 Ga2 Ga4 7_555 3_556 104.97(10)
Ga1 Ga2 Ga5 7_555 4_466 99.54(10)
Ga1 Ga2 Ga6 7_555 4_465 133.40(11)
Ga1 Ga2 Ga8 7_555 2_555 53.32(8)
Ga1 Ga2 Ga9 7_555 . 59.58(8)
Ga1 Ga2 Pd4 7_555 . 100.86(10)
Ga1 Ga2 Ce1 7_555 3_555 66.97(7)
Ga1 Ga2 Pd5 7_555 . 115.24(11)
Ga2 Ga2 Ga2 7_565 8_555 90.00(10)
Ga2 Ga2 Ga4 7_565 3_556 63.83(7)
Ga2 Ga2 Ga5 7_565 4_466 57.86(8)
Ga2 Ga2 Ga6 7_565 4_465 57.73(8)
Ga2 Ga2 Ga8 7_565 2_555 149.47(10)
Ga2 Ga2 Ga9 7_565 . 118.66(11)
Ga2 Ga2 Pd4 7_565 . 101.28(9)
Ga2 Ga2 Ce1 7_565 3_555 118.71(9)
Ga2 Ga2 Pd5 7_565 . 58.57(8)
Ga2 Ga2 Ga4 8_555 3_556 146.94(11)
Ga2 Ga2 Ga5 8_555 4_466 120.31(11)
Ga2 Ga2 Ga6 8_555 4_465 96.32(10)
Ga2 Ga2 Ga8 8_555 2_555 66.60(7)
Ga2 Ga2 Ga9 8_555 . 61.44(8)
Ga2 Ga2 Pd4 8_555 . 59.20(8)
Ga2 Ga2 Ce1 8_555 3_555 120.41(9)
Ga2 Ga2 Pd5 8_555 . 61.09(8)
Ga4 Ga2 Ga5 3_556 4_466 63.94(10)
Ga4 Ga2 Ga6 3_556 4_465 53.35(8)
Ga4 Ga2 Ga8 3_556 2_555 127.67(9)
Ga4 Ga2 Ga9 3_556 . 148.04(11)
Ga4 Ga2 Pd4 3_556 . 104.28(10)
Ga4 Ga2 Ce1 3_556 3_555 63.74(6)
Ga4 Ga2 Pd5 3_556 . 113.64(8)
Ga5 Ga2 Ga6 4_466 4_465 103.32(11)
Ga5 Ga2 Ga8 4_466 2_555 150.92(11)
Ga5 Ga2 Ga9 4_466 . 89.78(11)
Ga5 Ga2 Pd4 4_466 . 158.61(11)
Ga5 Ga2 Ce1 4_466 3_555 119.14(10)
Ga5 Ga2 Pd5 4_466 . 59.24(8)
Ga6 Ga2 Ga8 4_465 2_555 103.79(10)
Ga6 Ga2 Ga9 4_465 . 157.75(12)
Ga6 Ga2 Pd4 4_465 . 57.29(8)
Ga6 Ga2 Ce1 4_465 3_555 66.44(7)
Ga6 Ga2 Pd5 4_465 . 111.36(11)
Ga8 Ga2 Ga9 2_555 . 68.28(10)
Ga8 Ga2 Pd4 2_555 . 50.46(7)
Ga8 Ga2 Ce1 2_555 3_555 63.93(6)
Ga8 Ga2 Pd5 2_555 . 118.67(9)
Ga9 Ga2 Pd4 . . 106.08(11)
Ga9 Ga2 Ce1 . 3_555 122.59(9)
Ga9 Ga2 Pd5 . . 60.11(8)
Pd4 Ga2 Ce1 . 3_555 64.29(6)
Pd4 Ga2 Pd5 . . 116.27(11)
Ce1 Ga2 Pd5 3_555 . 177.20(9)
Pd1 Ga3 Ga1 4_556 8_555 56.29(8)
Pd1 Ga3 Ga3 4_556 7_555 158.52(12)
Pd1 Ga3 Ga3 4_556 8_655 105.80(10)
Pd1 Ga3 Pd2 4_556 . 0
Pd1 Ga3 Pd2 4_556 7_555 158.52(12)
Pd1 Ga3 Pd2 4_556 8_655 105.80(10)
Pd1 Ga3 Pd3 4_556 2_555 105.63(9)
Pd1 Ga3 Ga5 4_556 . 97.78(9)
Pd1 Ga3 Ga6 4_556 . 131.32(11)
Pd1 Ga3 Ga7 4_556 4_556 52.16(7)
Pd1 Ga3 Ga9 4_556 3_646 58.63(7)
Pd1 Ga3 Pd4 4_556 3_645 98.15(8)
Pd1 Ga3 Ce1 4_556 4_555 64.35(6)
Pd1 Ga3 Pd5 4_556 3_646 114.44(10)
Ga1 Ga3 Ga3 8_555 7_555 104.53(11)
Ga1 Ga3 Ga3 8_555 8_655 157.70(12)
Ga1 Ga3 Pd2 8_555 . 0
Ga1 Ga3 Pd2 8_555 7_555 104.53(11)
Ga1 Ga3 Pd2 8_555 8_655 157.70(12)
Ga1 Ga3 Pd3 8_555 2_555 54.50(8)
Ga1 Ga3 Ga5 8_555 . 57.94(8)
Ga1 Ga3 Ga6 8_555 . 105.64(11)
Ga1 Ga3 Ga7 8_555 4_556 105.83(9)
Ga1 Ga3 Ga9 8_555 3_646 97.39(10)
Ga1 Ga3 Pd4 8_555 3_645 129.84(10)
Ga1 Ga3 Ce1 8_555 4_555 66.94(7)
Ga1 Ga3 Pd5 8_555 3_646 111.48(11)
Ga3 Ga3 Ga3 7_555 8_655 90.00(10)
Ga3 Ga3 Pd2 7_555 . 0
Ga3 Ga3 Pd2 7_555 7_555 0.0(5)
Ga3 Ga3 Pd2 7_555 8_655 90.00(10)
Ga3 Ga3 Pd3 7_555 2_555 62.61(7)
Ga3 Ga3 Ga5 7_555 . 61.39(8)
Ga3 Ga3 Ga6 7_555 . 58.75(8)
Ga3 Ga3 Ga7 7_555 4_556 148.98(11)
Ga3 Ga3 Ga9 7_555 3_646 121.39(11)
Ga3 Ga3 Pd4 7_555 3_645 102.33(10)
Ga3 Ga3 Ce1 7_555 4_555 120.19(9)
Ga3 Ga3 Pd5 7_555 3_646 60.45(8)
Ga3 Ga3 Pd2 8_655 . 0
Ga3 Ga3 Pd2 8_655 7_555 90.00(10)
Ga3 Ga3 Pd2 8_655 8_655 0.0(5)
Ga3 Ga3 Pd3 8_655 2_555 147.19(10)
Ga3 Ga3 Ga5 8_655 . 118.47(11)
Ga3 Ga3 Ga6 8_655 . 96.33(10)
Ga3 Ga3 Ga7 8_655 4_556 63.28(7)
Ga3 Ga3 Ga9 8_655 3_646 60.37(8)
Ga3 Ga3 Pd4 8_655 3_645 60.64(8)
Ga3 Ga3 Ce1 8_655 4_555 120.21(9)
Ga3 Ga3 Pd5 8_655 3_646 61.02(8)
Pd2 Ga3 Pd2 . 7_555 0
Pd2 Ga3 Pd2 . 8_655 0
Pd2 Ga3 Pd3 . 2_555 0
Pd2 Ga3 Ga5 . . 0
Pd2 Ga3 Ga6 . . 0
Pd2 Ga3 Ga7 . 4_556 0
Pd2 Ga3 Ga9 . 3_646 0
Pd2 Ga3 Pd4 . 3_645 0
Pd2 Ga3 Ce1 . 4_555 0
Pd2 Ga3 Pd5 . 3_646 0
Pd2 Ga3 Pd2 7_555 8_655 90.00(10)
Pd2 Ga3 Pd3 7_555 2_555 62.61(7)
Pd2 Ga3 Ga5 7_555 . 61.39(8)
Pd2 Ga3 Ga6 7_555 . 58.75(8)
Pd2 Ga3 Ga7 7_555 4_556 148.98(11)
Pd2 Ga3 Ga9 7_555 3_646 121.39(11)
Pd2 Ga3 Pd4 7_555 3_645 102.33(10)
Pd2 Ga3 Ce1 7_555 4_555 120.19(9)
Pd2 Ga3 Pd5 7_555 3_646 60.45(8)
Pd2 Ga3 Pd3 8_655 2_555 147.19(10)
Pd2 Ga3 Ga5 8_655 . 118.47(11)
Pd2 Ga3 Ga6 8_655 . 96.33(10)
Pd2 Ga3 Ga7 8_655 4_556 63.28(7)
Pd2 Ga3 Ga9 8_655 3_646 60.37(8)
Pd2 Ga3 Pd4 8_655 3_645 60.64(8)
Pd2 Ga3 Ce1 8_655 4_555 120.21(9)
Pd2 Ga3 Pd5 8_655 3_646 61.02(8)
Pd3 Ga3 Ga5 2_555 . 65.80(9)
Pd3 Ga3 Ga6 2_555 . 54.97(8)
Pd3 Ga3 Ga7 2_555 4_556 134.44(10)
Pd3 Ga3 Ga9 2_555 3_646 148.70(12)
Pd3 Ga3 Pd4 2_555 3_645 105.57(9)
Pd3 Ga3 Ce1 2_555 4_555 66.88(6)
Pd3 Ga3 Pd5 2_555 3_646 112.77(8)
Ga5 Ga3 Ga6 . . 108.91(11)
Ga5 Ga3 Ga7 . 4_556 144.13(11)
Ga5 Ga3 Ga9 . 3_646 88.40(11)
Ga5 Ga3 Pd4 . 3_645 163.51(10)
Ga5 Ga3 Ce1 . 4_555 121.27(10)
Ga5 Ga3 Pd5 . 3_646 57.46(8)
Ga6 Ga3 Ga7 . 4_556 106.30(11)
Ga6 Ga3 Ga9 . 3_646 156.15(12)
Ga6 Ga3 Pd4 . 3_645 56.52(8)
Ga6 Ga3 Ce1 . 4_555 67.02(7)
Ga6 Ga3 Pd5 . 3_646 114.22(11)
Ga7 Ga3 Ga9 4_556 3_646 60.42(10)
Ga7 Ga3 Pd4 4_556 3_645 51.97(8)
Ga7 Ga3 Ce1 4_556 4_555 67.57(6)
Ga7 Ga3 Pd5 4_556 3_646 112.75(9)
Ga9 Ga3 Pd4 3_646 3_645 103.55(11)
Ga9 Ga3 Ce1 3_646 4_555 118.41(9)
Ga9 Ga3 Pd5 3_646 3_646 60.96(9)
Pd4 Ga3 Ce1 3_645 4_555 62.97(5)
Pd4 Ga3 Pd5 3_645 3_646 118.58(11)
Ce1 Ga3 Pd5 4_555 3_646 178.33(11)
Pd1 Pd2 Ga1 4_556 8_555 56.29(8)
Pd1 Pd2 Ga3 4_556 . 0
Pd1 Pd2 Ga3 4_556 7_555 158.52(12)
Pd1 Pd2 Ga3 4_556 8_655 105.80(10)
Pd1 Pd2 Pd2 4_556 7_555 158.52(12)
Pd1 Pd2 Pd2 4_556 8_655 105.80(10)
Pd1 Pd2 Pd3 4_556 2_555 105.63(9)
Pd1 Pd2 Ga5 4_556 . 97.78(9)
Pd1 Pd2 Ga6 4_556 . 131.32(11)
Pd1 Pd2 Ga7 4_556 4_556 52.16(7)
Pd1 Pd2 Ga9 4_556 3_646 58.63(7)
Pd1 Pd2 Pd4 4_556 3_645 98.15(8)
Pd1 Pd2 Ce1 4_556 4_555 64.35(6)
Pd1 Pd2 Pd5 4_556 3_646 114.44(10)
Ga1 Pd2 Ga3 8_555 . 0
Ga1 Pd2 Ga3 8_555 7_555 104.53(11)
Ga1 Pd2 Ga3 8_555 8_655 157.70(12)
Ga1 Pd2 Pd2 8_555 7_555 104.53(11)
Ga1 Pd2 Pd2 8_555 8_655 157.70(12)
Ga1 Pd2 Pd3 8_555 2_555 54.50(8)
Ga1 Pd2 Ga5 8_555 . 57.94(8)
Ga1 Pd2 Ga6 8_555 . 105.64(11)
Ga1 Pd2 Ga7 8_555 4_556 105.83(9)
Ga1 Pd2 Ga9 8_555 3_646 97.39(10)
Ga1 Pd2 Pd4 8_555 3_645 129.84(10)
Ga1 Pd2 Ce1 8_555 4_555 66.94(7)
Ga1 Pd2 Pd5 8_555 3_646 111.48(11)
Ga3 Pd2 Ga3 . 7_555 0
Ga3 Pd2 Ga3 . 8_655 0
Ga3 Pd2 Pd2 . 7_555 0
Ga3 Pd2 Pd2 . 8_655 0
Ga3 Pd2 Pd3 . 2_555 0
Ga3 Pd2 Ga5 . . 0
Ga3 Pd2 Ga6 . . 0
Ga3 Pd2 Ga7 . 4_556 0
Ga3 Pd2 Ga9 . 3_646 0
Ga3 Pd2 Pd4 . 3_645 0
Ga3 Pd2 Ce1 . 4_555 0
Ga3 Pd2 Pd5 . 3_646 0
Ga3 Pd2 Ga3 7_555 8_655 90.00(10)
Ga3 Pd2 Pd2 7_555 7_555 0.0(5)
Ga3 Pd2 Pd2 7_555 8_655 90.00(10)
Ga3 Pd2 Pd3 7_555 2_555 62.61(7)
Ga3 Pd2 Ga5 7_555 . 61.39(8)
Ga3 Pd2 Ga6 7_555 . 58.75(8)
Ga3 Pd2 Ga7 7_555 4_556 148.98(11)
Ga3 Pd2 Ga9 7_555 3_646 121.39(11)
Ga3 Pd2 Pd4 7_555 3_645 102.33(10)
Ga3 Pd2 Ce1 7_555 4_555 120.19(9)
Ga3 Pd2 Pd5 7_555 3_646 60.45(8)
Ga3 Pd2 Pd2 8_655 7_555 90.00(10)
Ga3 Pd2 Pd2 8_655 8_655 0.0(5)
Ga3 Pd2 Pd3 8_655 2_555 147.19(10)
Ga3 Pd2 Ga5 8_655 . 118.47(11)
Ga3 Pd2 Ga6 8_655 . 96.33(10)
Ga3 Pd2 Ga7 8_655 4_556 63.28(7)
Ga3 Pd2 Ga9 8_655 3_646 60.37(8)
Ga3 Pd2 Pd4 8_655 3_645 60.64(8)
Ga3 Pd2 Ce1 8_655 4_555 120.21(9)
Ga3 Pd2 Pd5 8_655 3_646 61.02(8)
Pd2 Pd2 Pd2 7_555 8_655 90.00(10)
Pd2 Pd2 Pd3 7_555 2_555 62.61(7)
Pd2 Pd2 Ga5 7_555 . 61.39(8)
Pd2 Pd2 Ga6 7_555 . 58.75(8)
Pd2 Pd2 Ga7 7_555 4_556 148.98(11)
Pd2 Pd2 Ga9 7_555 3_646 121.39(11)
Pd2 Pd2 Pd4 7_555 3_645 102.33(10)
Pd2 Pd2 Ce1 7_555 4_555 120.19(9)
Pd2 Pd2 Pd5 7_555 3_646 60.45(8)
Pd2 Pd2 Pd3 8_655 2_555 147.19(10)
Pd2 Pd2 Ga5 8_655 . 118.47(11)
Pd2 Pd2 Ga6 8_655 . 96.33(10)
Pd2 Pd2 Ga7 8_655 4_556 63.28(7)
Pd2 Pd2 Ga9 8_655 3_646 60.37(8)
Pd2 Pd2 Pd4 8_655 3_645 60.64(8)
Pd2 Pd2 Ce1 8_655 4_555 120.21(9)
Pd2 Pd2 Pd5 8_655 3_646 61.02(8)
Pd3 Pd2 Ga5 2_555 . 65.80(9)
Pd3 Pd2 Ga6 2_555 . 54.97(8)
Pd3 Pd2 Ga7 2_555 4_556 134.44(10)
Pd3 Pd2 Ga9 2_555 3_646 148.70(12)
Pd3 Pd2 Pd4 2_555 3_645 105.57(9)
Pd3 Pd2 Ce1 2_555 4_555 66.88(6)
Pd3 Pd2 Pd5 2_555 3_646 112.77(8)
Ga5 Pd2 Ga6 . . 108.91(11)
Ga5 Pd2 Ga7 . 4_556 144.13(11)
Ga5 Pd2 Ga9 . 3_646 88.40(11)
Ga5 Pd2 Pd4 . 3_645 163.51(10)
Ga5 Pd2 Ce1 . 4_555 121.27(10)
Ga5 Pd2 Pd5 . 3_646 57.46(8)
Ga6 Pd2 Ga7 . 4_556 106.30(11)
Ga6 Pd2 Ga9 . 3_646 156.15(12)
Ga6 Pd2 Pd4 . 3_645 56.52(8)
Ga6 Pd2 Ce1 . 4_555 67.02(7)
Ga6 Pd2 Pd5 . 3_646 114.22(11)
Ga7 Pd2 Ga9 4_556 3_646 60.42(10)
Ga7 Pd2 Pd4 4_556 3_645 51.97(8)
Ga7 Pd2 Ce1 4_556 4_555 67.57(6)
Ga7 Pd2 Pd5 4_556 3_646 112.75(9)
Ga9 Pd2 Pd4 3_646 3_645 103.55(11)
Ga9 Pd2 Ce1 3_646 4_555 118.41(9)
Ga9 Pd2 Pd5 3_646 3_646 60.96(9)
Pd4 Pd2 Ce1 3_645 4_555 62.97(5)
Pd4 Pd2 Pd5 3_645 3_646 118.58(11)
Ce1 Pd2 Pd5 4_555 3_646 178.33(11)
Ga1 Pd3 Ga1 . 7_555 103.35(11)
Ga1 Pd3 Ga3 . 2_555 99.78(10)
Ga1 Pd3 Ga3 . 8_555 56.50(8)
Ga1 Pd3 Pd2 . 2_555 99.78(10)
Ga1 Pd3 Pd2 . 8_555 56.50(8)
Ga1 Pd3 Ga4 . 1_554 128.23(6)
Ga1 Pd3 Ga5 . 2_555 54.24(7)
Ga1 Pd3 Ga6 . 2_555 108.40(9)
Ga1 Pd3 Ga8 . . 64.79(9)
Ga1 Pd3 Ga8 . 2_555 122.36(12)
Ga1 Pd3 Ce1 . . 64.04(5)
Ga1 Pd3 Ce1 . 3_555 159.00(10)
Ga1 Pd3 Ga3 7_555 2_555 56.50(8)
Ga1 Pd3 Ga3 7_555 8_555 99.78(10)
Ga1 Pd3 Pd2 7_555 2_555 56.50(8)
Ga1 Pd3 Pd2 7_555 8_555 99.78(10)
Ga1 Pd3 Ga4 7_555 1_554 128.23(6)
Ga1 Pd3 Ga5 7_555 2_555 54.24(7)
Ga1 Pd3 Ga6 7_555 2_555 108.40(9)
Ga1 Pd3 Ga8 7_555 . 122.36(12)
Ga1 Pd3 Ga8 7_555 2_555 64.79(9)
Ga1 Pd3 Ce1 7_555 . 159.00(10)
Ga1 Pd3 Ce1 7_555 3_555 64.04(5)
Ga3 Pd3 Ga3 2_555 8_555 54.79(7)
Ga3 Pd3 Pd2 2_555 2_555 0.0(5)
Ga3 Pd3 Pd2 2_555 8_555 54.79(7)
Ga3 Pd3 Ga4 2_555 1_554 111.17(10)
Ga3 Pd3 Ga5 2_555 2_555 55.33(7)
Ga3 Pd3 Ga6 2_555 2_555 55.95(9)
Ga3 Pd3 Ga8 2_555 . 164.38(11)
Ga3 Pd3 Ga8 2_555 2_555 113.54(7)
Ga3 Pd3 Ce1 2_555 . 107.18(7)
Ga3 Pd3 Ce1 2_555 3_555 59.40(5)
Ga3 Pd3 Pd2 8_555 2_555 54.79(7)
Ga3 Pd3 Pd2 8_555 8_555 0.0(5)
Ga3 Pd3 Ga4 8_555 1_554 111.17(10)
Ga3 Pd3 Ga5 8_555 2_555 55.33(7)
Ga3 Pd3 Ga6 8_555 2_555 55.95(9)
Ga3 Pd3 Ga8 8_555 . 113.54(7)
Ga3 Pd3 Ga8 8_555 2_555 164.38(11)
Ga3 Pd3 Ce1 8_555 . 59.40(5)
Ga3 Pd3 Ce1 8_555 3_555 107.18(7)
Pd2 Pd3 Pd2 2_555 8_555 54.79(7)
Pd2 Pd3 Ga4 2_555 1_554 111.17(10)
Pd2 Pd3 Ga5 2_555 2_555 55.33(7)
Pd2 Pd3 Ga6 2_555 2_555 55.95(9)
Pd2 Pd3 Ga8 2_555 . 164.38(11)
Pd2 Pd3 Ga8 2_555 2_555 113.54(7)
Pd2 Pd3 Ce1 2_555 . 107.18(7)
Pd2 Pd3 Ce1 2_555 3_555 59.40(5)
Pd2 Pd3 Ga4 8_555 1_554 111.17(10)
Pd2 Pd3 Ga5 8_555 2_555 55.33(7)
Pd2 Pd3 Ga6 8_555 2_555 55.95(9)
Pd2 Pd3 Ga8 8_555 . 113.54(7)
Pd2 Pd3 Ga8 8_555 2_555 164.38(11)
Pd2 Pd3 Ce1 8_555 . 59.40(5)
Pd2 Pd3 Ce1 8_555 3_555 107.18(7)
Ga4 Pd3 Ga5 1_554 2_555 164.16(12)
Ga4 Pd3 Ga6 1_554 2_555 63.10(12)
Ga4 Pd3 Ga8 1_554 . 82.03(11)
Ga4 Pd3 Ga8 1_554 2_555 82.03(11)
Ga4 Pd3 Ce1 1_554 . 67.60(4)
Ga4 Pd3 Ce1 1_554 3_555 67.60(4)
Ga5 Pd3 Ga6 2_555 2_555 101.06(12)
Ga5 Pd3 Ga8 2_555 . 110.23(10)
Ga5 Pd3 Ga8 2_555 2_555 110.23(10)
Ga5 Pd3 Ce1 2_555 . 106.52(5)
Ga5 Pd3 Ce1 2_555 3_555 106.52(5)
Ga6 Pd3 Ga8 2_555 . 129.14(10)
Ga6 Pd3 Ga8 2_555 2_555 129.14(10)
Ga6 Pd3 Ce1 2_555 . 63.82(4)
Ga6 Pd3 Ce1 2_555 3_555 63.82(4)
Ga8 Pd3 Ga8 . 2_555 75.55(9)
Ga8 Pd3 Ce1 . . 69.29(6)
Ga8 Pd3 Ce1 . 3_555 135.82(10)
Ga8 Pd3 Ce1 2_555 . 135.82(10)
Ga8 Pd3 Ce1 2_555 3_555 69.29(6)
Ce1 Pd3 Ce1 . 3_555 121.86(7)
Pd1 Ga4 Pd1 . 7_555 99.79(12)
Pd1 Ga4 Ga2 . 3_546 50.89(7)
Pd1 Ga4 Ga2 . 5_566 92.51(10)
Pd1 Ga4 Pd3 . 1_556 128.53(7)
Pd1 Ga4 Ga5 . 2_555 51.70(7)
Pd1 Ga4 Ga6 . 2_556 100.77(10)
Pd1 Ga4 Ga7 . . 56.29(7)
Pd1 Ga4 Ga7 . 2_555 125.15(14)
Pd1 Ga4 Ga8 . 1_556 98.74(7)
Pd1 Ga4 Ga8 . 2_556 149.69(10)
Pd1 Ga4 Ce1 . 1_556 61.66(4)
Pd1 Ga4 Ce1 . 3_556 149.17(12)
Pd1 Ga4 Ga2 7_555 3_546 92.51(10)
Pd1 Ga4 Ga2 7_555 5_566 50.89(7)
Pd1 Ga4 Pd3 7_555 1_556 128.53(7)
Pd1 Ga4 Ga5 7_555 2_555 51.70(7)
Pd1 Ga4 Ga6 7_555 2_556 100.77(10)
Pd1 Ga4 Ga7 7_555 . 125.15(14)
Pd1 Ga4 Ga7 7_555 2_555 56.29(7)
Pd1 Ga4 Ga8 7_555 1_556 149.69(10)
Pd1 Ga4 Ga8 7_555 2_556 98.74(7)
Pd1 Ga4 Ce1 7_555 1_556 149.17(12)
Pd1 Ga4 Ce1 7_555 3_556 61.66(4)
Ga2 Ga4 Ga2 3_546 5_566 52.33(7)
Ga2 Ga4 Pd3 3_546 1_556 104.12(11)
Ga2 Ga4 Ga5 3_546 2_555 49.50(7)
Ga2 Ga4 Ga6 3_546 2_556 52.57(9)
Ga2 Ga4 Ga7 3_546 . 101.66(7)
Ga2 Ga4 Ga7 3_546 2_555 148.65(12)
Ga2 Ga4 Ga8 3_546 1_556 117.78(7)
Ga2 Ga4 Ga8 3_546 2_556 151.18(12)
Ga2 Ga4 Ce1 3_546 1_556 56.67(5)
Ga2 Ga4 Ce1 3_546 3_556 102.66(8)
Ga2 Ga4 Pd3 5_566 1_556 104.12(11)
Ga2 Ga4 Ga5 5_566 2_555 49.50(7)
Ga2 Ga4 Ga6 5_566 2_556 52.57(9)
Ga2 Ga4 Ga7 5_566 . 148.65(12)
Ga2 Ga4 Ga7 5_566 2_555 101.66(7)
Ga2 Ga4 Ga8 5_566 1_556 151.18(12)
Ga2 Ga4 Ga8 5_566 2_556 117.78(7)
Ga2 Ga4 Ce1 5_566 1_556 102.66(8)
Ga2 Ga4 Ce1 5_566 3_556 56.67(5)
Pd3 Ga4 Ga5 1_556 2_555 149.42(13)
Pd3 Ga4 Ga6 1_556 2_556 58.39(12)
Pd3 Ga4 Ga7 1_556 . 98.96(11)
Pd3 Ga4 Ga7 1_556 2_555 98.96(11)
Pd3 Ga4 Ga8 1_556 1_556 48.75(8)
Pd3 Ga4 Ga8 1_556 2_556 48.75(8)
Pd3 Ga4 Ce1 1_556 1_556 67.22(6)
Pd3 Ga4 Ce1 1_556 3_556 67.22(6)
Ga5 Ga4 Ga6 2_555 2_556 91.03(13)
Ga5 Ga4 Ga7 2_555 . 101.50(11)
Ga5 Ga4 Ga7 2_555 2_555 101.50(11)
Ga5 Ga4 Ga8 2_555 1_556 150.25(7)
Ga5 Ga4 Ga8 2_555 2_556 150.25(7)
Ga5 Ga4 Ce1 2_555 1_556 100.40(6)
Ga5 Ga4 Ce1 2_555 3_556 100.40(6)
Ga6 Ga4 Ga7 2_556 . 129.77(8)
Ga6 Ga4 Ga7 2_556 2_555 129.77(8)
Ga6 Ga4 Ga8 2_556 1_556 99.06(12)
Ga6 Ga4 Ga8 2_556 2_556 99.06(12)
Ga6 Ga4 Ce1 2_556 1_556 62.68(5)
Ga6 Ga4 Ce1 2_556 3_556 62.68(5)
Ga7 Ga4 Ga7 . 2_555 95.31(11)
Ga7 Ga4 Ga8 . 1_556 51.09(9)
Ga7 Ga4 Ga8 . 2_556 93.40(11)
Ga7 Ga4 Ce1 . 1_556 67.24(5)
Ga7 Ga4 Ce1 . 3_556 154.35(12)
Ga7 Ga4 Ga8 2_555 1_556 93.40(11)
Ga7 Ga4 Ga8 2_555 2_556 51.09(9)
Ga7 Ga4 Ce1 2_555 1_556 154.35(12)
Ga7 Ga4 Ce1 2_555 3_556 67.24(5)
Ga8 Ga4 Ga8 1_556 2_556 55.42(8)
Ga8 Ga4 Ce1 1_556 1_556 61.11(5)
Ga8 Ga4 Ce1 1_556 3_556 109.12(10)
Ga8 Ga4 Ce1 2_556 1_556 109.12(10)
Ga8 Ga4 Ce1 2_556 3_556 61.11(5)
Ce1 Ga4 Ce1 1_556 3_556 121.29(9)
Pd1 Ga5 Pd1 2_555 8_555 102.18(12)
Pd1 Ga5 Ga1 2_555 2_555 58.16(6)
Pd1 Ga5 Ga1 2_555 8_555 130.96(11)
Pd1 Ga5 Ga2 2_555 4_566 58.68(8)
Pd1 Ga5 Ga2 2_555 6_546 107.94(15)
Pd1 Ga5 Ga3 2_555 . 156.51(12)
Pd1 Ga5 Ga3 2_555 7_555 99.90(6)
Pd1 Ga5 Pd2 2_555 . 156.51(12)
Pd1 Ga5 Pd2 2_555 7_555 99.90(6)
Pd1 Ga5 Pd3 2_555 2_555 106.59(9)
Pd1 Ga5 Ga4 2_555 2_555 52.98(7)
Pd1 Ga5 Pd5 2_555 3_646 115.91(10)
Pd1 Ga5 Ce2 2_555 . 65.96(7)
Pd1 Ga5 Ga1 8_555 2_555 130.96(11)
Pd1 Ga5 Ga1 8_555 8_555 58.16(6)
Pd1 Ga5 Ga2 8_555 4_566 107.94(15)
Pd1 Ga5 Ga2 8_555 6_546 58.68(8)
Pd1 Ga5 Ga3 8_555 . 99.90(6)
Pd1 Ga5 Ga3 8_555 7_555 156.51(12)
Pd1 Ga5 Pd2 8_555 . 99.90(6)
Pd1 Ga5 Pd2 8_555 7_555 156.51(12)
Pd1 Ga5 Pd3 8_555 2_555 106.59(9)
Pd1 Ga5 Ga4 8_555 2_555 52.98(7)
Pd1 Ga5 Pd5 8_555 3_646 115.91(10)
Pd1 Ga5 Ce2 8_555 . 65.96(7)
Ga1 Ga5 Ga1 2_555 8_555 98.97(13)
Ga1 Ga5 Ga2 2_555 4_566 98.35(7)
Ga1 Ga5 Ga2 2_555 6_546 162.56(12)
Ga1 Ga5 Ga3 2_555 . 100.79(14)
Ga1 Ga5 Ga3 2_555 7_555 57.26(9)
Ga1 Ga5 Pd2 2_555 . 100.79(14)
Ga1 Ga5 Pd2 2_555 7_555 57.26(9)
Ga1 Ga5 Pd3 2_555 2_555 51.84(8)
Ga1 Ga5 Ga4 2_555 2_555 106.28(9)
Ga1 Ga5 Pd5 2_555 3_646 112.96(11)
Ga1 Ga5 Ce2 2_555 . 65.02(8)
Ga1 Ga5 Ga2 8_555 4_566 162.56(12)
Ga1 Ga5 Ga2 8_555 6_546 98.35(7)
Ga1 Ga5 Ga3 8_555 . 57.26(9)
Ga1 Ga5 Ga3 8_555 7_555 100.79(14)
Ga1 Ga5 Pd2 8_555 . 57.26(9)
Ga1 Ga5 Pd2 8_555 7_555 100.79(14)
Ga1 Ga5 Pd3 8_555 2_555 51.84(8)
Ga1 Ga5 Ga4 8_555 2_555 106.28(9)
Ga1 Ga5 Pd5 8_555 3_646 112.96(11)
Ga1 Ga5 Ce2 8_555 . 65.02(8)
Ga2 Ga5 Ga2 4_566 6_546 64.28(10)
Ga2 Ga5 Ga3 4_566 . 121.03(11)
Ga2 Ga5 Ga3 4_566 7_555 90.34(8)
Ga2 Ga5 Pd2 4_566 . 121.03(11)
Ga2 Ga5 Pd2 4_566 7_555 90.34(8)
Ga2 Ga5 Pd3 4_566 2_555 144.66(8)
Ga2 Ga5 Ga4 4_566 2_555 66.55(10)
Ga2 Ga5 Pd5 4_566 3_646 61.39(11)
Ga2 Ga5 Ce2 4_566 . 121.48(12)
Ga2 Ga5 Ga3 6_546 . 90.34(8)
Ga2 Ga5 Ga3 6_546 7_555 121.03(11)
Ga2 Ga5 Pd2 6_546 . 90.34(8)
Ga2 Ga5 Pd2 6_546 7_555 121.03(11)
Ga2 Ga5 Pd3 6_546 2_555 144.66(8)
Ga2 Ga5 Ga4 6_546 2_555 66.55(10)
Ga2 Ga5 Pd5 6_546 3_646 61.39(11)
Ga2 Ga5 Ce2 6_546 . 121.48(12)
Ga3 Ga5 Ga3 . 7_555 57.22(9)
Ga3 Ga5 Pd2 . . 0.0(5)
Ga3 Ga5 Pd2 . 7_555 57.22(9)
Ga3 Ga5 Pd3 . 2_555 58.87(9)
Ga3 Ga5 Ga4 . 2_555 150.50(7)
Ga3 Ga5 Pd5 . 3_646 59.74(11)
Ga3 Ga5 Ce2 . . 117.22(12)
Ga3 Ga5 Pd2 7_555 . 57.22(9)
Ga3 Ga5 Pd2 7_555 7_555 0.0(5)
Ga3 Ga5 Pd3 7_555 2_555 58.87(9)
Ga3 Ga5 Ga4 7_555 2_555 150.50(7)
Ga3 Ga5 Pd5 7_555 3_646 59.74(11)
Ga3 Ga5 Ce2 7_555 . 117.22(12)
Pd2 Ga5 Pd2 . 7_555 57.22(9)
Pd2 Ga5 Pd3 . 2_555 58.87(9)
Pd2 Ga5 Ga4 . 2_555 150.50(7)
Pd2 Ga5 Pd5 . 3_646 59.74(11)
Pd2 Ga5 Ce2 . . 117.22(12)
Pd2 Ga5 Pd3 7_555 2_555 58.87(9)
Pd2 Ga5 Ga4 7_555 2_555 150.50(7)
Pd2 Ga5 Pd5 7_555 3_646 59.74(11)
Pd2 Ga5 Ce2 7_555 . 117.22(12)
Pd3 Ga5 Ga4 2_555 2_555 133.58(10)
Pd3 Ga5 Pd5 2_555 3_646 108.88(15)
Pd3 Ga5 Ce2 2_555 . 67.48(9)
Ga4 Ga5 Pd5 2_555 3_646 117.53(16)
Ga4 Ga5 Ce2 2_555 . 66.10(10)
Pd5 Ga5 Ce2 3_646 . 176.37(19)
Ga2 Ga6 Ga2 4_565 6_545 64.55(12)
Ga2 Ga6 Ga3 4_565 . 167.31(12)
Ga2 Ga6 Ga3 4_565 7_555 114.94(7)
Ga2 Ga6 Pd2 4_565 . 167.31(12)
Ga2 Ga6 Pd2 4_565 7_555 114.94(7)
Ga2 Ga6 Pd3 4_565 2_555 122.59(10)
Ga2 Ga6 Ga4 4_565 2_554 74.08(12)
Ga2 Ga6 Ga6 4_565 2_655 83.68(11)
Ga2 Ga6 Pd4 4_565 3_645 108.20(15)
Ga2 Ga6 Pd4 4_565 4_565 59.58(9)
Ga2 Ga6 Ce1 4_565 2_555 63.71(6)
Ga2 Ga6 Ce1 4_565 4_555 122.30(14)
Ga2 Ga6 Ga3 6_545 . 114.94(7)
Ga2 Ga6 Ga3 6_545 7_555 167.31(12)
Ga2 Ga6 Pd2 6_545 . 114.94(7)
Ga2 Ga6 Pd2 6_545 7_555 167.31(12)
Ga2 Ga6 Pd3 6_545 2_555 122.59(10)
Ga2 Ga6 Ga4 6_545 2_554 74.08(12)
Ga2 Ga6 Ga6 6_545 2_655 83.68(11)
Ga2 Ga6 Pd4 6_545 3_645 59.58(9)
Ga2 Ga6 Pd4 6_545 4_565 108.20(15)
Ga2 Ga6 Ce1 6_545 2_555 122.30(14)
Ga2 Ga6 Ce1 6_545 4_555 63.71(6)
Ga3 Ga6 Ga3 . 7_555 62.49(12)
Ga3 Ga6 Pd2 . . 0.0(5)
Ga3 Ga6 Pd2 . 7_555 62.49(12)
Ga3 Ga6 Pd3 . 2_555 69.08(12)
Ga3 Ga6 Ga4 . 2_554 118.42(12)
Ga3 Ga6 Ga6 . 2_655 83.67(11)
Ga3 Ga6 Pd4 . 3_645 63.79(9)
Ga3 Ga6 Pd4 . 4_565 110.71(15)
Ga3 Ga6 Ce1 . 2_555 121.18(14)
Ga3 Ga6 Ce1 . 4_555 64.43(6)
Ga3 Ga6 Pd2 7_555 . 62.49(12)
Ga3 Ga6 Pd2 7_555 7_555 0.0(5)
Ga3 Ga6 Pd3 7_555 2_555 69.08(12)
Ga3 Ga6 Ga4 7_555 2_554 118.42(12)
Ga3 Ga6 Ga6 7_555 2_655 83.67(11)
Ga3 Ga6 Pd4 7_555 3_645 110.71(15)
Ga3 Ga6 Pd4 7_555 4_565 63.79(9)
Ga3 Ga6 Ce1 7_555 2_555 64.43(6)
Ga3 Ga6 Ce1 7_555 4_555 121.18(14)
Pd2 Ga6 Pd2 . 7_555 62.49(12)
Pd2 Ga6 Pd3 . 2_555 69.08(12)
Pd2 Ga6 Ga4 . 2_554 118.42(12)
Pd2 Ga6 Ga6 . 2_655 83.67(11)
Pd2 Ga6 Pd4 . 3_645 63.79(9)
Pd2 Ga6 Pd4 . 4_565 110.71(15)
Pd2 Ga6 Ce1 . 2_555 121.18(14)
Pd2 Ga6 Ce1 . 4_555 64.43(6)
Pd2 Ga6 Pd3 7_555 2_555 69.08(12)
Pd2 Ga6 Ga4 7_555 2_554 118.42(12)
Pd2 Ga6 Ga6 7_555 2_655 83.67(11)
Pd2 Ga6 Pd4 7_555 3_645 110.71(15)
Pd2 Ga6 Pd4 7_555 4_565 63.79(9)
Pd2 Ga6 Ce1 7_555 2_555 64.43(6)
Pd2 Ga6 Ce1 7_555 4_555 121.18(14)
Pd3 Ga6 Ga4 2_555 2_554 58.51(10)
Pd3 Ga6 Ga6 2_555 2_655 147.91(18)
Pd3 Ga6 Pd4 2_555 3_645 124.07(10)
Pd3 Ga6 Pd4 2_555 4_565 124.07(10)
Pd3 Ga6 Ce1 2_555 2_555 69.97(4)
Pd3 Ga6 Ce1 2_555 4_555 69.97(4)
Ga4 Ga6 Ga6 2_554 2_655 153.58(19)
Ga4 Ga6 Pd4 2_554 3_645 124.09(10)
Ga4 Ga6 Pd4 2_554 4_565 124.09(10)
Ga4 Ga6 Ce1 2_554 2_555 68.87(4)
Ga4 Ga6 Ce1 2_554 4_555 68.87(4)
Ga6 Ga6 Pd4 2_655 3_645 50.10(4)
Ga6 Ga6 Pd4 2_655 4_565 50.10(4)
Ga6 Ga6 Ce1 2_655 2_555 113.79(3)
Ga6 Ga6 Ce1 2_655 4_555 113.79(3)
Pd4 Ga6 Pd4 3_645 4_565 100.08(8)
Pd4 Ga6 Ce1 3_645 2_555 163.78(8)
Pd4 Ga6 Ce1 3_645 4_555 63.73(2)
Pd4 Ga6 Ce1 4_565 2_555 63.73(2)
Pd4 Ga6 Ce1 4_565 4_555 163.78(8)
Ce1 Ga6 Ce1 2_555 4_555 132.42(7)
Pd1 Ga7 Pd1 . 8_555 111.50(13)
Pd1 Ga7 Ga3 . 4_456 58.61(7)
Pd1 Ga7 Ga3 . 5_656 102.85(11)
Pd1 Ga7 Pd2 . 4_456 58.61(7)
Pd1 Ga7 Pd2 . 5_656 102.85(11)
Pd1 Ga7 Ga4 . . 60.61(8)
Pd1 Ga7 Ga4 . 2_555 127.70(13)
Pd1 Ga7 Ga8 . 1_556 123.88(7)
Pd1 Ga7 Ga9 . 2_555 58.68(7)
Pd1 Ga7 Pd4 . 2_556 110.02(9)
Pd1 Ga7 Ce1 . 1_556 62.05(4)
Pd1 Ga7 Ce1 . 4_556 161.58(12)
Pd1 Ga7 Ce2 . . 63.39(7)
Pd1 Ga7 Ga3 8_555 4_456 102.85(11)
Pd1 Ga7 Ga3 8_555 5_656 58.61(7)
Pd1 Ga7 Pd2 8_555 4_456 102.85(11)
Pd1 Ga7 Pd2 8_555 5_656 58.61(7)
Pd1 Ga7 Ga4 8_555 . 127.70(13)
Pd1 Ga7 Ga4 8_555 2_555 60.61(8)
Pd1 Ga7 Ga8 8_555 1_556 123.88(7)
Pd1 Ga7 Ga9 8_555 2_555 58.68(7)
Pd1 Ga7 Pd4 8_555 2_556 110.02(9)
Pd1 Ga7 Ce1 8_555 1_556 161.58(12)
Pd1 Ga7 Ce1 8_555 4_556 62.05(4)
Pd1 Ga7 Ce2 8_555 . 63.39(7)
Ga3 Ga7 Ga3 4_456 5_656 53.44(8)
Ga3 Ga7 Pd2 4_456 4_456 0.0(5)
Ga3 Ga7 Pd2 4_456 5_656 53.44(8)
Ga3 Ga7 Ga4 4_456 . 110.96(7)
Ga3 Ga7 Ga4 4_456 2_555 163.20(11)
Ga3 Ga7 Ga8 4_456 1_556 112.29(12)
Ga3 Ga7 Ga9 4_456 2_555 55.13(8)
Ga3 Ga7 Pd4 4_456 2_556 58.95(9)
Ga3 Ga7 Ce1 4_456 1_556 58.80(6)
Ga3 Ga7 Ce1 4_456 4_556 104.66(9)
Ga3 Ga7 Ce2 4_456 . 107.77(10)
Ga3 Ga7 Pd2 5_656 4_456 53.44(8)
Ga3 Ga7 Pd2 5_656 5_656 0.0(5)
Ga3 Ga7 Ga4 5_656 . 163.20(11)
Ga3 Ga7 Ga4 5_656 2_555 110.96(7)
Ga3 Ga7 Ga8 5_656 1_556 112.29(12)
Ga3 Ga7 Ga9 5_656 2_555 55.13(8)
Ga3 Ga7 Pd4 5_656 2_556 58.95(9)
Ga3 Ga7 Ce1 5_656 1_556 104.66(9)
Ga3 Ga7 Ce1 5_656 4_556 58.80(6)
Ga3 Ga7 Ce2 5_656 . 107.77(10)
Pd2 Ga7 Pd2 4_456 5_656 53.44(8)
Pd2 Ga7 Ga4 4_456 . 110.96(7)
Pd2 Ga7 Ga4 4_456 2_555 163.20(11)
Pd2 Ga7 Ga8 4_456 1_556 112.29(12)
Pd2 Ga7 Ga9 4_456 2_555 55.13(8)
Pd2 Ga7 Pd4 4_456 2_556 58.95(9)
Pd2 Ga7 Ce1 4_456 1_556 58.80(6)
Pd2 Ga7 Ce1 4_456 4_556 104.66(9)
Pd2 Ga7 Ce2 4_456 . 107.77(10)
Pd2 Ga7 Ga4 5_656 . 163.20(11)
Pd2 Ga7 Ga4 5_656 2_555 110.96(7)
Pd2 Ga7 Ga8 5_656 1_556 112.29(12)
Pd2 Ga7 Ga9 5_656 2_555 55.13(8)
Pd2 Ga7 Pd4 5_656 2_556 58.95(9)
Pd2 Ga7 Ce1 5_656 1_556 104.66(9)
Pd2 Ga7 Ce1 5_656 4_556 58.80(6)
Pd2 Ga7 Ce2 5_656 . 107.77(10)
Ga4 Ga7 Ga4 . 2_555 83.63(11)
Ga4 Ga7 Ga8 . 1_556 78.05(11)
Ga4 Ga7 Ga9 . 2_555 112.44(11)
Ga4 Ga7 Pd4 . 2_556 121.34(11)
Ga4 Ga7 Ce1 . 1_556 66.10(6)
Ga4 Ga7 Ce1 . 4_556 137.58(12)
Ga4 Ga7 Ce2 . . 68.84(9)
Ga4 Ga7 Ga8 2_555 1_556 78.05(11)
Ga4 Ga7 Ga9 2_555 2_555 112.44(11)
Ga4 Ga7 Pd4 2_555 2_556 121.34(11)
Ga4 Ga7 Ce1 2_555 1_556 137.58(12)
Ga4 Ga7 Ce1 2_555 4_556 66.10(6)
Ga4 Ga7 Ce2 2_555 . 68.84(9)
Ga8 Ga7 Ga9 1_556 2_555 165.33(15)
Ga8 Ga7 Pd4 1_556 2_556 60.40(10)
Ga8 Ga7 Ce1 1_556 1_556 67.47(5)
Ga8 Ga7 Ce1 1_556 4_556 67.47(5)
Ga8 Ga7 Ce2 1_556 . 134.89(13)
Ga9 Ga7 Pd4 2_555 2_556 104.93(13)
Ga9 Ga7 Ce1 2_555 1_556 106.48(6)
Ga9 Ga7 Ce1 2_555 4_556 106.48(6)
Ga9 Ga7 Ce2 2_555 . 59.78(8)
Pd4 Ga7 Ce1 2_556 1_556 60.80(5)
Pd4 Ga7 Ce1 2_556 4_556 60.80(5)
Pd4 Ga7 Ce2 2_556 . 164.71(13)
Ce1 Ga7 Ce1 1_556 4_556 118.06(9)
Ce1 Ga7 Ce2 1_556 . 120.92(4)
Ce1 Ga7 Ce2 4_556 . 120.92(4)
Ga1 Ga8 Ga1 . 8_555 97.13(12)
Ga1 Ga8 Ga2 . 2_555 87.47(10)
Ga1 Ga8 Ga2 . 7_555 50.23(7)
Ga1 Ga8 Pd3 . . 57.64(7)
Ga1 Ga8 Pd3 . 2_555 130.21(14)
Ga1 Ga8 Ga4 . 1_554 97.72(7)
Ga1 Ga8 Ga4 . 2_554 157.98(11)
Ga1 Ga8 Ga7 . 1_554 127.59(8)
Ga1 Ga8 Ga8 . 2_555 99.27(10)
Ga1 Ga8 Pd4 . 2_555 97.26(10)
Ga1 Ga8 Ce1 . . 61.48(5)
Ga1 Ga8 Ce1 . 4_555 142.72(11)
Ga1 Ga8 Ce2 . . 60.32(8)
Ga1 Ga8 Ga2 8_555 2_555 50.23(7)
Ga1 Ga8 Ga2 8_555 7_555 87.47(10)
Ga1 Ga8 Pd3 8_555 . 130.21(14)
Ga1 Ga8 Pd3 8_555 2_555 57.64(7)
Ga1 Ga8 Ga4 8_555 1_554 157.98(11)
Ga1 Ga8 Ga4 8_555 2_554 97.72(7)
Ga1 Ga8 Ga7 8_555 1_554 127.59(8)
Ga1 Ga8 Ga8 8_555 2_555 99.27(10)
Ga1 Ga8 Pd4 8_555 2_555 97.26(10)
Ga1 Ga8 Ce1 8_555 . 142.72(11)
Ga1 Ga8 Ce1 8_555 4_555 61.48(5)
Ga1 Ga8 Ce2 8_555 . 60.32(8)
Ga2 Ga8 Ga2 2_555 7_555 46.81(7)
Ga2 Ga8 Pd3 2_555 . 144.99(11)
Ga2 Ga8 Pd3 2_555 2_555 101.15(7)
Ga2 Ga8 Ga4 2_555 1_554 146.65(11)
Ga2 Ga8 Ga4 2_555 2_554 114.54(7)
Ga2 Ga8 Ga7 2_555 1_554 100.47(11)
Ga2 Ga8 Ga8 2_555 2_555 149.47(9)
Ga2 Ga8 Pd4 2_555 2_555 49.77(8)
Ga2 Ga8 Ce1 2_555 . 96.01(8)
Ga2 Ga8 Ce1 2_555 4_555 55.26(5)
Ga2 Ga8 Ce2 2_555 . 96.71(9)
Ga2 Ga8 Pd3 7_555 . 101.15(7)
Ga2 Ga8 Pd3 7_555 2_555 144.99(11)
Ga2 Ga8 Ga4 7_555 1_554 114.54(7)
Ga2 Ga8 Ga4 7_555 2_554 146.65(11)
Ga2 Ga8 Ga7 7_555 1_554 100.47(11)
Ga2 Ga8 Ga8 7_555 2_555 149.47(9)
Ga2 Ga8 Pd4 7_555 2_555 49.77(8)
Ga2 Ga8 Ce1 7_555 . 55.26(5)
Ga2 Ga8 Ce1 7_555 4_555 96.01(8)
Ga2 Ga8 Ce2 7_555 . 96.71(9)
Pd3 Ga8 Pd3 . 2_555 103.91(11)
Pd3 Ga8 Ga4 . 1_554 49.23(8)
Pd3 Ga8 Ga4 . 2_554 100.34(11)
Pd3 Ga8 Ga7 . 1_554 99.21(11)
Pd3 Ga8 Ga8 . 2_555 52.23(6)
Pd3 Ga8 Pd4 . 2_555 125.69(7)
Pd3 Ga8 Ce1 . . 66.32(4)
Pd3 Ga8 Ce1 . 4_555 159.36(13)
Pd3 Ga8 Ce2 . . 69.95(8)
Pd3 Ga8 Ga4 2_555 1_554 100.34(11)
Pd3 Ga8 Ga4 2_555 2_554 49.23(8)
Pd3 Ga8 Ga7 2_555 1_554 99.21(11)
Pd3 Ga8 Ga8 2_555 2_555 52.23(6)
Pd3 Ga8 Pd4 2_555 2_555 125.69(7)
Pd3 Ga8 Ce1 2_555 . 159.36(13)
Pd3 Ga8 Ce1 2_555 4_555 66.32(4)
Pd3 Ga8 Ce2 2_555 . 69.95(8)
Ga4 Ga8 Ga4 1_554 2_554 63.83(9)
Ga4 Ga8 Ga7 1_554 1_554 50.87(8)
Ga4 Ga8 Ga8 1_554 2_555 62.29(7)
Ga4 Ga8 Pd4 1_554 2_555 96.89(10)
Ga4 Ga8 Ce1 1_554 . 59.28(5)
Ga4 Ga8 Ce1 1_554 4_555 112.76(10)
Ga4 Ga8 Ce2 1_554 . 114.54(8)
Ga4 Ga8 Ga7 2_554 1_554 50.87(8)
Ga4 Ga8 Ga8 2_554 2_555 62.29(7)
Ga4 Ga8 Pd4 2_554 2_555 96.89(10)
Ga4 Ga8 Ce1 2_554 . 112.76(10)
Ga4 Ga8 Ce1 2_554 4_555 59.28(5)
Ga4 Ga8 Ce2 2_554 . 114.54(8)
Ga7 Ga8 Ga8 1_554 2_555 98.75(13)
Ga7 Ga8 Pd4 1_554 2_555 56.15(10)
Ga7 Ga8 Ce1 1_554 . 66.17(6)
Ga7 Ga8 Ce1 1_554 4_555 66.17(6)
Ga7 Ga8 Ce2 1_554 . 161.27(13)
Ga8 Ga8 Pd4 2_555 2_555 154.91(15)
Ga8 Ga8 Ce1 2_555 . 113.43(6)
Ga8 Ga8 Ce1 2_555 4_555 113.43(6)
Ga8 Ga8 Ce2 2_555 . 62.51(8)
Pd4 Ga8 Ce1 2_555 . 59.50(4)
Pd4 Ga8 Ce1 2_555 4_555 59.50(4)
Pd4 Ga8 Ce2 2_555 . 142.58(13)
Ce1 Ga8 Ce1 . 4_555 116.23(9)
Ce1 Ga8 Ce2 . . 119.47(5)
Ce1 Ga8 Ce2 4_555 . 119.47(5)
Pd1 Ga9 Pd1 2_555 7_555 102.97(13)
Pd1 Ga9 Ga1 2_555 2_555 56.91(6)
Pd1 Ga9 Ga1 2_555 7_555 130.87(11)
Pd1 Ga9 Ga2 2_555 . 156.00(13)
Pd1 Ga9 Ga2 2_555 8_555 99.52(7)
Pd1 Ga9 Ga3 2_555 3_656 60.88(8)
Pd1 Ga9 Ga3 2_555 6_456 106.68(15)
Pd1 Ga9 Pd2 2_555 3_656 60.88(8)
Pd1 Ga9 Pd2 2_555 6_456 106.68(15)
Pd1 Ga9 Ga7 2_555 2_555 53.96(8)
Pd1 Ga9 Pd5 2_555 . 116.07(9)
Pd1 Ga9 Ce2 2_555 . 65.78(7)
Pd1 Ga9 Ga1 7_555 2_555 130.87(11)
Pd1 Ga9 Ga1 7_555 7_555 56.91(6)
Pd1 Ga9 Ga2 7_555 . 99.52(7)
Pd1 Ga9 Ga2 7_555 8_555 156.00(13)
Pd1 Ga9 Ga3 7_555 3_656 106.68(15)
Pd1 Ga9 Ga3 7_555 6_456 60.88(8)
Pd1 Ga9 Pd2 7_555 3_656 106.68(15)
Pd1 Ga9 Pd2 7_555 6_456 60.88(8)
Pd1 Ga9 Ga7 7_555 2_555 53.96(8)
Pd1 Ga9 Pd5 7_555 . 116.07(9)
Pd1 Ga9 Ce2 7_555 . 65.78(7)
Ga1 Ga9 Ga1 2_555 7_555 100.18(13)
Ga1 Ga9 Ga2 2_555 . 101.51(15)
Ga1 Ga9 Ga2 2_555 8_555 57.73(9)
Ga1 Ga9 Ga3 2_555 3_656 100.24(7)
Ga1 Ga9 Ga3 2_555 6_456 159.43(12)
Ga1 Ga9 Pd2 2_555 3_656 100.24(7)
Ga1 Ga9 Pd2 2_555 6_456 159.43(12)
Ga1 Ga9 Ga7 2_555 2_555 106.89(9)
Ga1 Ga9 Pd5 2_555 . 112.89(11)
Ga1 Ga9 Ce2 2_555 . 65.11(8)
Ga1 Ga9 Ga2 7_555 . 57.73(9)
Ga1 Ga9 Ga2 7_555 8_555 101.51(15)
Ga1 Ga9 Ga3 7_555 3_656 159.43(12)
Ga1 Ga9 Ga3 7_555 6_456 100.24(7)
Ga1 Ga9 Pd2 7_555 3_656 159.43(12)
Ga1 Ga9 Pd2 7_555 6_456 100.24(7)
Ga1 Ga9 Ga7 7_555 2_555 106.89(9)
Ga1 Ga9 Pd5 7_555 . 112.89(11)
Ga1 Ga9 Ce2 7_555 . 65.11(8)
Ga2 Ga9 Ga2 . 8_555 57.12(10)
Ga2 Ga9 Ga3 . 3_656 119.90(11)
Ga2 Ga9 Ga3 . 6_456 91.48(9)
Ga2 Ga9 Pd2 . 3_656 119.90(11)
Ga2 Ga9 Pd2 . 6_456 91.48(9)
Ga2 Ga9 Ga7 . 2_555 149.98(8)
Ga2 Ga9 Pd5 . . 59.40(11)
Ga2 Ga9 Ce2 . . 117.53(13)
Ga2 Ga9 Ga3 8_555 3_656 91.48(9)
Ga2 Ga9 Ga3 8_555 6_456 119.90(11)
Ga2 Ga9 Pd2 8_555 3_656 91.48(9)
Ga2 Ga9 Pd2 8_555 6_456 119.90(11)
Ga2 Ga9 Ga7 8_555 2_555 149.98(8)
Ga2 Ga9 Pd5 8_555 . 59.40(11)
Ga2 Ga9 Ce2 8_555 . 117.53(13)
Ga3 Ga9 Ga3 3_656 6_456 59.26(10)
Ga3 Ga9 Pd2 3_656 3_656 0.0(5)
Ga3 Ga9 Pd2 3_656 6_456 59.26(10)
Ga3 Ga9 Ga7 3_656 2_555 64.44(11)
Ga3 Ga9 Pd5 3_656 . 60.51(11)
Ga3 Ga9 Ce2 3_656 . 122.48(13)
Ga3 Ga9 Pd2 6_456 3_656 59.26(10)
Ga3 Ga9 Pd2 6_456 6_456 0.0(5)
Ga3 Ga9 Ga7 6_456 2_555 64.44(11)
Ga3 Ga9 Pd5 6_456 . 60.51(11)
Ga3 Ga9 Ce2 6_456 . 122.48(13)
Pd2 Ga9 Pd2 3_656 6_456 59.26(10)
Pd2 Ga9 Ga7 3_656 2_555 64.44(11)
Pd2 Ga9 Pd5 3_656 . 60.51(11)
Pd2 Ga9 Ce2 3_656 . 122.48(13)
Pd2 Ga9 Ga7 6_456 2_555 64.44(11)
Pd2 Ga9 Pd5 6_456 . 60.51(11)
Pd2 Ga9 Ce2 6_456 . 122.48(13)
Ga7 Ga9 Pd5 2_555 . 115.75(17)
Ga7 Ga9 Ce2 2_555 . 67.92(10)
Pd5 Ga9 Ce2 . . 176.33(19)
Ga2 Pd4 Ga2 . 8_555 61.60(9)
Ga2 Pd4 Ga3 . 3_655 156.36(9)
Ga2 Pd4 Ga3 . 6_455 114.46(8)
Ga2 Pd4 Pd2 . 3_655 156.36(9)
Ga2 Pd4 Pd2 . 6_455 114.46(8)
Ga2 Pd4 Ga6 . 3_655 101.82(12)
Ga2 Pd4 Ga6 . 4_465 63.13(11)
Ga2 Pd4 Ga7 . 2_554 132.25(9)
Ga2 Pd4 Ga8 . 2_555 79.77(10)
Ga2 Pd4 Ce1 . 2_555 124.79(10)
Ga2 Pd4 Ce1 . 3_555 66.58(6)
Ga2 Pd4 Ga3 8_555 3_655 114.46(8)
Ga2 Pd4 Ga3 8_555 6_455 156.36(9)
Ga2 Pd4 Pd2 8_555 3_655 114.46(8)
Ga2 Pd4 Pd2 8_555 6_455 156.36(9)
Ga2 Pd4 Ga6 8_555 3_655 63.13(11)
Ga2 Pd4 Ga6 8_555 4_465 101.82(12)
Ga2 Pd4 Ga7 8_555 2_554 132.25(9)
Ga2 Pd4 Ga8 8_555 2_555 79.77(10)
Ga2 Pd4 Ce1 8_555 2_555 66.58(6)
Ga2 Pd4 Ce1 8_555 3_555 124.79(10)
Ga3 Pd4 Ga3 3_655 6_455 58.72(9)
Ga3 Pd4 Pd2 3_655 3_655 0.0(5)
Ga3 Pd4 Pd2 3_655 6_455 58.72(9)
Ga3 Pd4 Ga6 3_655 3_655 59.69(11)
Ga3 Pd4 Ga6 3_655 4_465 97.14(12)
Ga3 Pd4 Ga7 3_655 2_554 69.08(9)
Ga3 Pd4 Ga8 3_655 2_555 123.48(9)
Ga3 Pd4 Ce1 3_655 2_555 65.34(6)
Ga3 Pd4 Ce1 3_655 3_555 120.64(9)
Ga3 Pd4 Pd2 6_455 3_655 58.72(9)
Ga3 Pd4 Pd2 6_455 6_455 0.0(5)
Ga3 Pd4 Ga6 6_455 3_655 97.14(12)
Ga3 Pd4 Ga6 6_455 4_465 59.69(11)
Ga3 Pd4 Ga7 6_455 2_554 69.08(9)
Ga3 Pd4 Ga8 6_455 2_555 123.48(9)
Ga3 Pd4 Ce1 6_455 2_555 120.64(9)
Ga3 Pd4 Ce1 6_455 3_555 65.34(6)
Pd2 Pd4 Pd2 3_655 6_455 58.72(9)
Pd2 Pd4 Ga6 3_655 3_655 59.69(11)
Pd2 Pd4 Ga6 3_655 4_465 97.14(12)
Pd2 Pd4 Ga7 3_655 2_554 69.08(9)
Pd2 Pd4 Ga8 3_655 2_555 123.48(9)
Pd2 Pd4 Ce1 3_655 2_555 65.34(6)
Pd2 Pd4 Ce1 3_655 3_555 120.64(9)
Pd2 Pd4 Ga6 6_455 3_655 97.14(12)
Pd2 Pd4 Ga6 6_455 4_465 59.69(11)
Pd2 Pd4 Ga7 6_455 2_554 69.08(9)
Pd2 Pd4 Ga8 6_455 2_555 123.48(9)
Pd2 Pd4 Ce1 6_455 2_555 120.64(9)
Pd2 Pd4 Ce1 6_455 3_555 65.34(6)
Ga6 Pd4 Ga6 3_655 4_465 79.80(7)
Ga6 Pd4 Ga7 3_655 2_554 125.56(12)
Ga6 Pd4 Ga8 3_655 2_555 135.03(9)
Ga6 Pd4 Ce1 3_655 2_555 69.02(4)
Ga6 Pd4 Ce1 3_655 3_555 148.72(6)
Ga6 Pd4 Ga7 4_465 2_554 125.56(12)
Ga6 Pd4 Ga8 4_465 2_555 135.03(9)
Ga6 Pd4 Ce1 4_465 2_555 148.72(6)
Ga6 Pd4 Ce1 4_465 3_555 69.02(4)
Ga7 Pd4 Ga8 2_554 2_555 63.45(10)
Ga7 Pd4 Ce1 2_554 2_555 74.22(4)
Ga7 Pd4 Ce1 2_554 3_555 74.22(4)
Ga8 Pd4 Ce1 2_555 2_555 73.58(3)
Ga8 Pd4 Ce1 2_555 3_555 73.58(3)
Ce1 Pd4 Ce1 2_555 3_555 141.92(5)
Pd1 Ce1 Pd1 1_554 5_556 180.0(5)
Pd1 Ce1 Ga1 1_554 . 133.32(5)
Pd1 Ce1 Ga1 1_554 5_555 46.68(5)
Pd1 Ce1 Ga2 1_554 3_545 48.54(5)
Pd1 Ce1 Ga2 1_554 7_555 131.46(5)
Pd1 Ce1 Ga3 1_554 4_455 50.98(5)
Pd1 Ce1 Ga3 1_554 8_555 129.02(5)
Pd1 Ce1 Pd2 1_554 4_455 50.98(5)
Pd1 Ce1 Pd2 1_554 8_555 129.02(5)
Pd1 Ce1 Pd3 1_554 . 92.32(5)
Pd1 Ce1 Pd3 1_554 3_545 87.68(5)
Pd1 Ce1 Ga4 1_554 1_554 47.31(6)
Pd1 Ce1 Ga4 1_554 3_546 132.69(6)
Pd1 Ce1 Ga6 1_554 2_555 80.51(8)
Pd1 Ce1 Ga6 1_554 4_455 99.49(8)
Pd1 Ce1 Ga7 1_554 1_554 44.78(5)
Pd1 Ce1 Ga7 1_554 4_456 135.22(5)
Pd1 Ce1 Ga8 1_554 . 88.32(6)
Pd1 Ce1 Ga8 1_554 4_455 91.68(6)
Pd1 Ce1 Pd4 1_554 2_555 82.34(5)
Pd1 Ce1 Pd4 1_554 3_545 97.66(5)
Pd1 Ce1 Ga1 5_556 . 46.68(5)
Pd1 Ce1 Ga1 5_556 5_555 133.32(5)
Pd1 Ce1 Ga2 5_556 3_545 131.46(5)
Pd1 Ce1 Ga2 5_556 7_555 48.54(5)
Pd1 Ce1 Ga3 5_556 4_455 129.02(5)
Pd1 Ce1 Ga3 5_556 8_555 50.98(5)
Pd1 Ce1 Pd2 5_556 4_455 129.02(5)
Pd1 Ce1 Pd2 5_556 8_555 50.98(5)
Pd1 Ce1 Pd3 5_556 . 87.68(5)
Pd1 Ce1 Pd3 5_556 3_545 92.32(5)
Pd1 Ce1 Ga4 5_556 1_554 132.69(6)
Pd1 Ce1 Ga4 5_556 3_546 47.31(6)
Pd1 Ce1 Ga6 5_556 2_555 99.49(8)
Pd1 Ce1 Ga6 5_556 4_455 80.51(8)
Pd1 Ce1 Ga7 5_556 1_554 135.22(5)
Pd1 Ce1 Ga7 5_556 4_456 44.78(5)
Pd1 Ce1 Ga8 5_556 . 91.68(6)
Pd1 Ce1 Ga8 5_556 4_455 88.32(6)
Pd1 Ce1 Pd4 5_556 2_555 97.66(5)
Pd1 Ce1 Pd4 5_556 3_545 82.34(5)
Ga1 Ce1 Ga1 . 5_555 180.0(5)
Ga1 Ce1 Ga2 . 3_545 130.98(6)
Ga1 Ce1 Ga2 . 7_555 49.02(6)
Ga1 Ce1 Ga3 . 4_455 131.14(6)
Ga1 Ce1 Ga3 . 8_555 48.86(6)
Ga1 Ce1 Pd2 . 4_455 131.14(6)
Ga1 Ce1 Pd2 . 8_555 48.86(6)
Ga1 Ce1 Pd3 . . 45.93(5)
Ga1 Ce1 Pd3 . 3_545 134.07(5)
Ga1 Ce1 Ga4 . 1_554 89.51(7)
Ga1 Ce1 Ga4 . 3_546 90.49(7)
Ga1 Ce1 Ga6 . 2_555 81.14(8)
Ga1 Ce1 Ga6 . 4_455 98.86(8)
Ga1 Ce1 Ga7 . 1_554 95.11(6)
Ga1 Ce1 Ga7 . 4_456 84.89(6)
Ga1 Ce1 Ga8 . . 48.77(7)
Ga1 Ce1 Ga8 . 4_455 131.23(7)
Ga1 Ce1 Pd4 . 2_555 79.49(6)
Ga1 Ce1 Pd4 . 3_545 100.51(6)
Ga1 Ce1 Ga2 5_555 3_545 49.02(6)
Ga1 Ce1 Ga2 5_555 7_555 130.98(6)
Ga1 Ce1 Ga3 5_555 4_455 48.86(6)
Ga1 Ce1 Ga3 5_555 8_555 131.14(6)
Ga1 Ce1 Pd2 5_555 4_455 48.86(6)
Ga1 Ce1 Pd2 5_555 8_555 131.14(6)
Ga1 Ce1 Pd3 5_555 . 134.07(5)
Ga1 Ce1 Pd3 5_555 3_545 45.93(5)
Ga1 Ce1 Ga4 5_555 1_554 90.49(7)
Ga1 Ce1 Ga4 5_555 3_546 89.51(7)
Ga1 Ce1 Ga6 5_555 2_555 98.86(8)
Ga1 Ce1 Ga6 5_555 4_455 81.14(8)
Ga1 Ce1 Ga7 5_555 1_554 84.89(6)
Ga1 Ce1 Ga7 5_555 4_456 95.11(6)
Ga1 Ce1 Ga8 5_555 . 131.23(7)
Ga1 Ce1 Ga8 5_555 4_455 48.77(7)
Ga1 Ce1 Pd4 5_555 2_555 100.51(6)
Ga1 Ce1 Pd4 5_555 3_545 79.49(6)
Ga2 Ce1 Ga2 3_545 7_555 180.0(5)
Ga2 Ce1 Ga3 3_545 4_455 89.60(6)
Ga2 Ce1 Ga3 3_545 8_555 90.40(6)
Ga2 Ce1 Pd2 3_545 4_455 89.60(6)
Ga2 Ce1 Pd2 3_545 8_555 90.40(6)
Ga2 Ce1 Pd3 3_545 . 90.35(5)
Ga2 Ce1 Pd3 3_545 3_545 89.65(5)
Ga2 Ce1 Ga4 3_545 1_554 59.59(7)
Ga2 Ce1 Ga4 3_545 3_546 120.41(7)
Ga2 Ce1 Ga6 3_545 2_555 49.84(8)
Ga2 Ce1 Ga6 3_545 4_455 130.16(8)
Ga2 Ce1 Ga7 3_545 1_554 89.45(6)
Ga2 Ce1 Ga7 3_545 4_456 90.55(6)
Ga2 Ce1 Ga8 3_545 . 119.20(7)
Ga2 Ce1 Ga8 3_545 4_455 60.80(7)
Ga2 Ce1 Pd4 3_545 2_555 130.87(6)
Ga2 Ce1 Pd4 3_545 3_545 49.13(6)
Ga2 Ce1 Ga3 7_555 4_455 90.40(6)
Ga2 Ce1 Ga3 7_555 8_555 89.60(6)
Ga2 Ce1 Pd2 7_555 4_455 90.40(6)
Ga2 Ce1 Pd2 7_555 8_555 89.60(6)
Ga2 Ce1 Pd3 7_555 . 89.65(5)
Ga2 Ce1 Pd3 7_555 3_545 90.35(5)
Ga2 Ce1 Ga4 7_555 1_554 120.41(7)
Ga2 Ce1 Ga4 7_555 3_546 59.59(7)
Ga2 Ce1 Ga6 7_555 2_555 130.16(8)
Ga2 Ce1 Ga6 7_555 4_455 49.84(8)
Ga2 Ce1 Ga7 7_555 1_554 90.55(6)
Ga2 Ce1 Ga7 7_555 4_456 89.45(6)
Ga2 Ce1 Ga8 7_555 . 60.80(7)
Ga2 Ce1 Ga8 7_555 4_455 119.20(7)
Ga2 Ce1 Pd4 7_555 2_555 49.13(6)
Ga2 Ce1 Pd4 7_555 3_545 130.87(6)
Ga3 Ce1 Ga3 4_455 8_555 180.0(5)
Ga3 Ce1 Pd2 4_455 4_455 0.0(5)
Ga3 Ce1 Pd2 4_455 8_555 180.0(5)
Ga3 Ce1 Pd3 4_455 . 126.28(6)
Ga3 Ce1 Pd3 4_455 3_545 53.72(6)
Ga3 Ce1 Ga4 4_455 1_554 91.04(6)
Ga3 Ce1 Ga4 4_455 3_546 88.96(6)
Ga3 Ce1 Ga6 4_455 2_555 131.46(8)
Ga3 Ce1 Ga6 4_455 4_455 48.54(8)
Ga3 Ce1 Ga7 4_455 1_554 53.64(7)
Ga3 Ce1 Ga7 4_455 4_456 126.36(7)
Ga3 Ce1 Ga8 4_455 . 90.97(6)
Ga3 Ce1 Ga8 4_455 4_455 89.03(6)
Ga3 Ce1 Pd4 4_455 2_555 51.69(6)
Ga3 Ce1 Pd4 4_455 3_545 128.31(6)
Ga3 Ce1 Pd2 8_555 4_455 180.0(5)
Ga3 Ce1 Pd2 8_555 8_555 0.0(5)
Ga3 Ce1 Pd3 8_555 . 53.72(6)
Ga3 Ce1 Pd3 8_555 3_545 126.28(6)
Ga3 Ce1 Ga4 8_555 1_554 88.96(6)
Ga3 Ce1 Ga4 8_555 3_546 91.04(6)
Ga3 Ce1 Ga6 8_555 2_555 48.54(8)
Ga3 Ce1 Ga6 8_555 4_455 131.46(8)
Ga3 Ce1 Ga7 8_555 1_554 126.36(7)
Ga3 Ce1 Ga7 8_555 4_456 53.64(7)
Ga3 Ce1 Ga8 8_555 . 89.03(6)
Ga3 Ce1 Ga8 8_555 4_455 90.97(6)
Ga3 Ce1 Pd4 8_555 2_555 128.31(6)
Ga3 Ce1 Pd4 8_555 3_545 51.69(6)
Pd2 Ce1 Pd2 4_455 8_555 180.0(5)
Pd2 Ce1 Pd3 4_455 . 126.28(6)
Pd2 Ce1 Pd3 4_455 3_545 53.72(6)
Pd2 Ce1 Ga4 4_455 1_554 91.04(6)
Pd2 Ce1 Ga4 4_455 3_546 88.96(6)
Pd2 Ce1 Ga6 4_455 2_555 131.46(8)
Pd2 Ce1 Ga6 4_455 4_455 48.54(8)
Pd2 Ce1 Ga7 4_455 1_554 53.64(7)
Pd2 Ce1 Ga7 4_455 4_456 126.36(7)
Pd2 Ce1 Ga8 4_455 . 90.97(6)
Pd2 Ce1 Ga8 4_455 4_455 89.03(6)
Pd2 Ce1 Pd4 4_455 2_555 51.69(6)
Pd2 Ce1 Pd4 4_455 3_545 128.31(6)
Pd2 Ce1 Pd3 8_555 . 53.72(6)
Pd2 Ce1 Pd3 8_555 3_545 126.28(6)
Pd2 Ce1 Ga4 8_555 1_554 88.96(6)
Pd2 Ce1 Ga4 8_555 3_546 91.04(6)
Pd2 Ce1 Ga6 8_555 2_555 48.54(8)
Pd2 Ce1 Ga6 8_555 4_455 131.46(8)
Pd2 Ce1 Ga7 8_555 1_554 126.36(7)
Pd2 Ce1 Ga7 8_555 4_456 53.64(7)
Pd2 Ce1 Ga8 8_555 . 89.03(6)
Pd2 Ce1 Ga8 8_555 4_455 90.97(6)
Pd2 Ce1 Pd4 8_555 2_555 128.31(6)
Pd2 Ce1 Pd4 8_555 3_545 51.69(6)
Pd3 Ce1 Pd3 . 3_545 180.0(5)
Pd3 Ce1 Ga4 . 1_554 45.18(6)
Pd3 Ce1 Ga4 . 3_546 134.82(6)
Pd3 Ce1 Ga6 . 2_555 46.22(6)
Pd3 Ce1 Ga6 . 4_455 133.78(6)
Pd3 Ce1 Ga7 . 1_554 72.64(6)
Pd3 Ce1 Ga7 . 4_456 107.36(6)
Pd3 Ce1 Ga8 . . 44.39(5)
Pd3 Ce1 Ga8 . 4_455 135.61(5)
Pd3 Ce1 Pd4 . 2_555 91.25(5)
Pd3 Ce1 Pd4 . 3_545 88.75(5)
Pd3 Ce1 Ga4 3_545 1_554 134.82(6)
Pd3 Ce1 Ga4 3_545 3_546 45.18(6)
Pd3 Ce1 Ga6 3_545 2_555 133.78(6)
Pd3 Ce1 Ga6 3_545 4_455 46.22(6)
Pd3 Ce1 Ga7 3_545 1_554 107.36(6)
Pd3 Ce1 Ga7 3_545 4_456 72.64(6)
Pd3 Ce1 Ga8 3_545 . 135.61(5)
Pd3 Ce1 Ga8 3_545 4_455 44.39(5)
Pd3 Ce1 Pd4 3_545 2_555 88.75(5)
Pd3 Ce1 Pd4 3_545 3_545 91.25(5)
Ga4 Ce1 Ga4 1_554 3_546 180.0(5)
Ga4 Ce1 Ga6 1_554 2_555 48.45(7)
Ga4 Ce1 Ga6 1_554 4_455 131.55(7)
Ga4 Ce1 Ga7 1_554 1_554 46.66(6)
Ga4 Ce1 Ga7 1_554 4_456 133.34(6)
Ga4 Ce1 Ga8 1_554 . 59.61(7)
Ga4 Ce1 Ga8 1_554 4_455 120.39(7)
Ga4 Ce1 Pd4 1_554 2_555 88.69(6)
Ga4 Ce1 Pd4 1_554 3_545 91.31(6)
Ga4 Ce1 Ga6 3_546 2_555 131.55(7)
Ga4 Ce1 Ga6 3_546 4_455 48.45(7)
Ga4 Ce1 Ga7 3_546 1_554 133.34(6)
Ga4 Ce1 Ga7 3_546 4_456 46.66(6)
Ga4 Ce1 Ga8 3_546 . 120.39(7)
Ga4 Ce1 Ga8 3_546 4_455 59.61(7)
Ga4 Ce1 Pd4 3_546 2_555 91.31(6)
Ga4 Ce1 Pd4 3_546 3_545 88.69(6)
Ga6 Ce1 Ga6 2_555 4_455 180.0(5)
Ga6 Ce1 Ga7 2_555 1_554 95.04(7)
Ga6 Ce1 Ga7 2_555 4_456 84.96(7)
Ga6 Ce1 Ga8 2_555 . 88.81(6)
Ga6 Ce1 Ga8 2_555 4_455 91.19(6)
Ga6 Ce1 Pd4 2_555 2_555 132.75(4)
Ga6 Ce1 Pd4 2_555 3_545 47.25(4)
Ga6 Ce1 Ga7 4_455 1_554 84.96(7)
Ga6 Ce1 Ga7 4_455 4_456 95.04(7)
Ga6 Ce1 Ga8 4_455 . 91.19(6)
Ga6 Ce1 Ga8 4_455 4_455 88.81(6)
Ga6 Ce1 Pd4 4_455 2_555 47.25(4)
Ga6 Ce1 Pd4 4_455 3_545 132.75(4)
Ga7 Ce1 Ga7 1_554 4_456 180.0(5)
Ga7 Ce1 Ga8 1_554 . 46.36(7)
Ga7 Ce1 Ga8 1_554 4_455 133.64(7)
Ga7 Ce1 Pd4 1_554 2_555 44.98(6)
Ga7 Ce1 Pd4 1_554 3_545 135.02(6)
Ga7 Ce1 Ga8 4_456 . 133.64(7)
Ga7 Ce1 Ga8 4_456 4_455 46.36(7)
Ga7 Ce1 Pd4 4_456 2_555 135.02(6)
Ga7 Ce1 Pd4 4_456 3_545 44.98(6)
Ga8 Ce1 Ga8 . 4_455 180.0(5)
Ga8 Ce1 Pd4 . 2_555 46.93(5)
Ga8 Ce1 Pd4 . 3_545 133.07(5)
Ga8 Ce1 Pd4 4_455 2_555 133.07(5)
Ga8 Ce1 Pd4 4_455 3_545 46.93(5)
Pd4 Ce1 Pd4 2_555 3_545 180.0(5)
Ga2 Pd5 Ga2 . 2_565 90.64(15)
Ga2 Pd5 Ga2 . 7_565 62.86(11)
Ga2 Pd5 Ga2 . 8_555 57.82(10)
Ga2 Pd5 Ga3 . 3_656 119.02(7)
Ga2 Pd5 Ga3 . 4_466 122.08(7)
Ga2 Pd5 Ga3 . 5_666 178.03(13)
Ga2 Pd5 Ga3 . 6_456 90.96(7)
Ga2 Pd5 Pd2 . 3_656 119.02(7)
Ga2 Pd5 Pd2 . 4_466 122.08(7)
Ga2 Pd5 Pd2 . 5_666 178.03(13)
Ga2 Pd5 Pd2 . 6_456 90.96(7)
Ga2 Pd5 Ga5 . 3_656 117.18(14)
Ga2 Pd5 Ga5 . 4_466 59.37(9)
Ga2 Pd5 Ga9 . . 60.50(9)
Ga2 Pd5 Ga9 . 2_565 123.34(14)
Ga2 Pd5 Ga2 2_565 7_565 57.82(10)
Ga2 Pd5 Ga2 2_565 8_555 62.86(11)
Ga2 Pd5 Ga3 2_565 3_656 122.08(7)
Ga2 Pd5 Ga3 2_565 4_466 119.02(7)
Ga2 Pd5 Ga3 2_565 5_666 90.96(7)
Ga2 Pd5 Ga3 2_565 6_456 178.03(13)
Ga2 Pd5 Pd2 2_565 3_656 122.08(7)
Ga2 Pd5 Pd2 2_565 4_466 119.02(7)
Ga2 Pd5 Pd2 2_565 5_666 90.96(7)
Ga2 Pd5 Pd2 2_565 6_456 178.03(13)
Ga2 Pd5 Ga5 2_565 3_656 59.37(9)
Ga2 Pd5 Ga5 2_565 4_466 117.18(14)
Ga2 Pd5 Ga9 2_565 . 123.34(14)
Ga2 Pd5 Ga9 2_565 2_565 60.50(9)
Ga2 Pd5 Ga2 7_565 8_555 90.64(15)
Ga2 Pd5 Ga3 7_565 3_656 178.03(13)
Ga2 Pd5 Ga3 7_565 4_466 90.96(7)
Ga2 Pd5 Ga3 7_565 5_666 119.02(7)
Ga2 Pd5 Ga3 7_565 6_456 122.08(7)
Ga2 Pd5 Pd2 7_565 3_656 178.03(13)
Ga2 Pd5 Pd2 7_565 4_466 90.96(7)
Ga2 Pd5 Pd2 7_565 5_666 119.02(7)
Ga2 Pd5 Pd2 7_565 6_456 122.08(7)
Ga2 Pd5 Ga5 7_565 3_656 117.18(14)
Ga2 Pd5 Ga5 7_565 4_466 59.37(9)
Ga2 Pd5 Ga9 7_565 . 123.34(14)
Ga2 Pd5 Ga9 7_565 2_565 60.50(9)
Ga2 Pd5 Ga3 8_555 3_656 90.96(7)
Ga2 Pd5 Ga3 8_555 4_466 178.03(13)
Ga2 Pd5 Ga3 8_555 5_666 122.08(7)
Ga2 Pd5 Ga3 8_555 6_456 119.02(7)
Ga2 Pd5 Pd2 8_555 3_656 90.96(7)
Ga2 Pd5 Pd2 8_555 4_466 178.03(13)
Ga2 Pd5 Pd2 8_555 5_666 122.08(7)
Ga2 Pd5 Pd2 8_555 6_456 119.02(7)
Ga2 Pd5 Ga5 8_555 3_656 59.37(9)
Ga2 Pd5 Ga5 8_555 4_466 117.18(14)
Ga2 Pd5 Ga9 8_555 . 60.50(9)
Ga2 Pd5 Ga9 8_555 2_565 123.34(14)
Ga3 Pd5 Ga3 3_656 4_466 87.46(15)
Ga3 Pd5 Ga3 3_656 5_666 59.09(10)
Ga3 Pd5 Ga3 3_656 6_456 57.95(10)
Ga3 Pd5 Pd2 3_656 3_656 0.0(5)
Ga3 Pd5 Pd2 3_656 4_466 87.46(15)
Ga3 Pd5 Pd2 3_656 5_666 59.09(10)
Ga3 Pd5 Pd2 3_656 6_456 57.95(10)
Ga3 Pd5 Ga5 3_656 3_656 62.81(9)
Ga3 Pd5 Ga5 3_656 4_466 120.74(14)
Ga3 Pd5 Ga9 3_656 . 58.53(9)
Ga3 Pd5 Ga9 3_656 2_565 117.60(15)
Ga3 Pd5 Ga3 4_466 5_666 57.95(10)
Ga3 Pd5 Ga3 4_466 6_456 59.09(10)
Ga3 Pd5 Pd2 4_466 3_656 87.46(15)
Ga3 Pd5 Pd2 4_466 4_466 0.0(5)
Ga3 Pd5 Pd2 4_466 5_666 57.95(10)
Ga3 Pd5 Pd2 4_466 6_456 59.09(10)
Ga3 Pd5 Ga5 4_466 3_656 120.74(14)
Ga3 Pd5 Ga5 4_466 4_466 62.81(9)
Ga3 Pd5 Ga9 4_466 . 117.60(15)
Ga3 Pd5 Ga9 4_466 2_565 58.53(9)
Ga3 Pd5 Ga3 5_666 6_456 87.46(15)
Ga3 Pd5 Pd2 5_666 3_656 59.09(10)
Ga3 Pd5 Pd2 5_666 4_466 57.95(10)
Ga3 Pd5 Pd2 5_666 5_666 0.0(5)
Ga3 Pd5 Pd2 5_666 6_456 87.46(15)
Ga3 Pd5 Ga5 5_666 3_656 62.81(9)
Ga3 Pd5 Ga5 5_666 4_466 120.74(14)
Ga3 Pd5 Ga9 5_666 . 117.60(15)
Ga3 Pd5 Ga9 5_666 2_565 58.53(9)
Ga3 Pd5 Pd2 6_456 3_656 57.95(10)
Ga3 Pd5 Pd2 6_456 4_466 59.09(10)
Ga3 Pd5 Pd2 6_456 5_666 87.46(15)
Ga3 Pd5 Pd2 6_456 6_456 0.0(5)
Ga3 Pd5 Ga5 6_456 3_656 120.74(14)
Ga3 Pd5 Ga5 6_456 4_466 62.81(9)
Ga3 Pd5 Ga9 6_456 . 58.53(9)
Ga3 Pd5 Ga9 6_456 2_565 117.60(15)
Pd2 Pd5 Pd2 3_656 4_466 87.46(15)
Pd2 Pd5 Pd2 3_656 5_666 59.09(10)
Pd2 Pd5 Pd2 3_656 6_456 57.95(10)
Pd2 Pd5 Ga5 3_656 3_656 62.81(9)
Pd2 Pd5 Ga5 3_656 4_466 120.74(14)
Pd2 Pd5 Ga9 3_656 . 58.53(9)
Pd2 Pd5 Ga9 3_656 2_565 117.60(15)
Pd2 Pd5 Pd2 4_466 5_666 57.95(10)
Pd2 Pd5 Pd2 4_466 6_456 59.09(10)
Pd2 Pd5 Ga5 4_466 3_656 120.74(14)
Pd2 Pd5 Ga5 4_466 4_466 62.81(9)
Pd2 Pd5 Ga9 4_466 . 117.60(15)
Pd2 Pd5 Ga9 4_466 2_565 58.53(9)
Pd2 Pd5 Pd2 5_666 6_456 87.46(15)
Pd2 Pd5 Ga5 5_666 3_656 62.81(9)
Pd2 Pd5 Ga5 5_666 4_466 120.74(14)
Pd2 Pd5 Ga9 5_666 . 117.60(15)
Pd2 Pd5 Ga9 5_666 2_565 58.53(9)
Pd2 Pd5 Ga5 6_456 3_656 120.74(14)
Pd2 Pd5 Ga5 6_456 4_466 62.81(9)
Pd2 Pd5 Ga9 6_456 . 58.53(9)
Pd2 Pd5 Ga9 6_456 2_565 117.60(15)
Ga5 Pd5 Ga5 3_656 4_466 175.7(2)
Ga5 Pd5 Ga9 3_656 . 90.087(5)
Ga5 Pd5 Ga9 3_656 2_565 90.087(5)
Ga5 Pd5 Ga9 4_466 . 90.087(5)
Ga5 Pd5 Ga9 4_466 2_565 90.087(5)
Ga9 Pd5 Ga9 . 2_565 175.3(2)
Pd1 Ce2 Pd1 . 2_555 131.90(11)
Pd1 Ce2 Pd1 . 7_555 78.92(6)
Pd1 Ce2 Pd1 . 8_555 81.95(6)
Pd1 Ce2 Ga1 . . 47.58(5)
Pd1 Ce2 Ga1 . 2_555 179.44(11)
Pd1 Ce2 Ga1 . 7_555 98.04(5)
Pd1 Ce2 Ga1 . 8_555 100.69(5)
Pd1 Ce2 Ga5 . . 130.16(7)
Pd1 Ce2 Ga5 . 2_555 48.23(5)
Pd1 Ce2 Ga7 . . 45.17(5)
Pd1 Ce2 Ga7 . 2_555 92.78(9)
Pd1 Ce2 Ga8 . . 93.91(6)
Pd1 Ce2 Ga8 . 2_555 130.91(7)
Pd1 Ce2 Ga9 . . 128.74(7)
Pd1 Ce2 Ga9 . 2_555 49.84(5)
Pd1 Ce2 Pd1 2_555 7_555 81.95(6)
Pd1 Ce2 Pd1 2_555 8_555 78.92(6)
Pd1 Ce2 Ga1 2_555 . 179.44(11)
Pd1 Ce2 Ga1 2_555 2_555 47.58(5)
Pd1 Ce2 Ga1 2_555 7_555 100.69(5)
Pd1 Ce2 Ga1 2_555 8_555 98.04(5)
Pd1 Ce2 Ga5 2_555 . 48.23(5)
Pd1 Ce2 Ga5 2_555 2_555 130.16(7)
Pd1 Ce2 Ga7 2_555 . 92.78(9)
Pd1 Ce2 Ga7 2_555 2_555 45.17(5)
Pd1 Ce2 Ga8 2_555 . 130.91(7)
Pd1 Ce2 Ga8 2_555 2_555 93.91(6)
Pd1 Ce2 Ga9 2_555 . 49.84(5)
Pd1 Ce2 Ga9 2_555 2_555 128.74(7)
Pd1 Ce2 Pd1 7_555 8_555 131.90(11)
Pd1 Ce2 Ga1 7_555 . 98.04(5)
Pd1 Ce2 Ga1 7_555 2_555 100.69(5)
Pd1 Ce2 Ga1 7_555 7_555 47.58(5)
Pd1 Ce2 Ga1 7_555 8_555 179.44(11)
Pd1 Ce2 Ga5 7_555 . 130.16(7)
Pd1 Ce2 Ga5 7_555 2_555 48.23(5)
Pd1 Ce2 Ga7 7_555 . 92.78(9)
Pd1 Ce2 Ga7 7_555 2_555 45.17(5)
Pd1 Ce2 Ga8 7_555 . 130.91(7)
Pd1 Ce2 Ga8 7_555 2_555 93.91(6)
Pd1 Ce2 Ga9 7_555 . 49.84(5)
Pd1 Ce2 Ga9 7_555 2_555 128.74(7)
Pd1 Ce2 Ga1 8_555 . 100.69(5)
Pd1 Ce2 Ga1 8_555 2_555 98.04(5)
Pd1 Ce2 Ga1 8_555 7_555 179.44(11)
Pd1 Ce2 Ga1 8_555 8_555 47.58(5)
Pd1 Ce2 Ga5 8_555 . 48.23(5)
Pd1 Ce2 Ga5 8_555 2_555 130.16(7)
Pd1 Ce2 Ga7 8_555 . 45.17(5)
Pd1 Ce2 Ga7 8_555 2_555 92.78(9)
Pd1 Ce2 Ga8 8_555 . 93.91(6)
Pd1 Ce2 Ga8 8_555 2_555 130.91(7)
Pd1 Ce2 Ga9 8_555 . 128.74(7)
Pd1 Ce2 Ga9 8_555 2_555 49.84(5)
Ga1 Ce2 Ga1 . 2_555 132.94(12)
Ga1 Ce2 Ga1 . 7_555 79.69(7)
Ga1 Ce2 Ga1 . 8_555 81.96(7)
Ga1 Ce2 Ga5 . . 131.76(7)
Ga1 Ce2 Ga5 . 2_555 49.82(6)
Ga1 Ce2 Ga7 . . 86.66(6)
Ga1 Ce2 Ga7 . 2_555 134.53(7)
Ga1 Ce2 Ga8 . . 49.47(6)
Ga1 Ce2 Ga8 . 2_555 86.65(9)
Ga1 Ce2 Ga9 . . 130.53(7)
Ga1 Ce2 Ga9 . 2_555 50.86(6)
Ga1 Ce2 Ga1 2_555 7_555 81.96(7)
Ga1 Ce2 Ga1 2_555 8_555 79.69(7)
Ga1 Ce2 Ga5 2_555 . 49.82(6)
Ga1 Ce2 Ga5 2_555 2_555 131.76(7)
Ga1 Ce2 Ga7 2_555 . 134.53(7)
Ga1 Ce2 Ga7 2_555 2_555 86.66(6)
Ga1 Ce2 Ga8 2_555 . 86.65(9)
Ga1 Ce2 Ga8 2_555 2_555 49.47(6)
Ga1 Ce2 Ga9 2_555 . 50.86(6)
Ga1 Ce2 Ga9 2_555 2_555 130.53(7)
Ga1 Ce2 Ga1 7_555 8_555 132.94(12)
Ga1 Ce2 Ga5 7_555 . 131.76(7)
Ga1 Ce2 Ga5 7_555 2_555 49.82(6)
Ga1 Ce2 Ga7 7_555 . 134.53(7)
Ga1 Ce2 Ga7 7_555 2_555 86.66(6)
Ga1 Ce2 Ga8 7_555 . 86.65(9)
Ga1 Ce2 Ga8 7_555 2_555 49.47(6)
Ga1 Ce2 Ga9 7_555 . 50.86(6)
Ga1 Ce2 Ga9 7_555 2_555 130.53(7)
Ga1 Ce2 Ga5 8_555 . 49.82(6)
Ga1 Ce2 Ga5 8_555 2_555 131.76(7)
Ga1 Ce2 Ga7 8_555 . 86.66(6)
Ga1 Ce2 Ga7 8_555 2_555 134.53(7)
Ga1 Ce2 Ga8 8_555 . 49.47(6)
Ga1 Ce2 Ga8 8_555 2_555 86.65(9)
Ga1 Ce2 Ga9 8_555 . 130.53(7)
Ga1 Ce2 Ga9 8_555 2_555 50.86(6)
Ga5 Ce2 Ga5 . 2_555 177.02(15)
Ga5 Ce2 Ga7 . . 88.80(7)
Ga5 Ce2 Ga7 . 2_555 88.80(7)
Ga5 Ce2 Ga8 . . 91.32(8)
Ga5 Ce2 Ga8 . 2_555 91.32(8)
Ga5 Ce2 Ga9 . . 89.965(4)
Ga5 Ce2 Ga9 . 2_555 89.965(4)
Ga5 Ce2 Ga7 2_555 . 88.80(7)
Ga5 Ce2 Ga7 2_555 2_555 88.80(7)
Ga5 Ce2 Ga8 2_555 . 91.32(8)
Ga5 Ce2 Ga8 2_555 2_555 91.32(8)
Ga5 Ce2 Ga9 2_555 . 89.965(4)
Ga5 Ce2 Ga9 2_555 2_555 89.965(4)
Ga7 Ce2 Ga7 . 2_555 72.71(10)
Ga7 Ce2 Ga8 . . 116.16(7)
Ga7 Ce2 Ga8 . 2_555 171.13(9)
Ga7 Ce2 Ga9 . . 125.01(13)
Ga7 Ce2 Ga9 . 2_555 52.31(9)
Ga7 Ce2 Ga8 2_555 . 171.13(9)
Ga7 Ce2 Ga8 2_555 2_555 116.16(7)
Ga7 Ce2 Ga9 2_555 . 52.31(9)
Ga7 Ce2 Ga9 2_555 2_555 125.01(13)
Ga8 Ce2 Ga8 . 2_555 54.98(9)
Ga8 Ce2 Ga9 . . 118.83(12)
Ga8 Ce2 Ga9 . 2_555 63.85(10)
Ga8 Ce2 Ga9 2_555 . 63.85(10)
Ga8 Ce2 Ga9 2_555 2_555 118.83(12)
Ga9 Ce2 Ga9 . 2_555 177.32(16)

loop_
_geom_bond_atom_site_label_1
_geom_bond_atom_site_label_2
_geom_bond_site_symmetry_2
_geom_bond_distance
Pd1 Ga1 . 2.590(3)
Pd1 Ga1 5_556 2.566(3)
Pd1 Ga2 3_546 2.629(3)
Pd1 Ga3 4_456 2.755(3)
Pd1 Pd2 4_456 2.755(3)
Pd1 Ga4 . 2.670(3)
Pd1 Ga5 2_555 2.625(3)
Pd1 Ga7 . 2.549(2)
Pd1 Ga9 2_555 2.693(3)
Pd1 Ce1 1_556 3.1972(16)
Pd1 Ce2 . 3.214(2)
Ga1 Ga2 7_555 2.688(3)
Ga1 Ga3 8_555 2.682(4)
Ga1 Pd2 8_555 2.682(4)
Ga1 Pd3 . 2.619(3)
Ga1 Ga5 2_555 2.702(3)
Ga1 Ga8 . 2.805(3)
Ga1 Ga9 2_555 2.741(3)
Ga1 Ce1 . 3.277(2)
Ga1 Ce2 . 3.206(3)
Ga2 Ga2 7_565 2.913(3)
Ga2 Ga2 8_555 2.701(4)
Ga2 Ga4 3_556 3.304(4)
Ga2 Ga5 4_466 2.738(4)
Ga2 Ga6 4_465 2.728(4)
Ga2 Ga8 2_555 3.400(4)
Ga2 Ga9 . 2.825(4)
Ga2 Pd4 . 2.638(3)
Ga2 Ce1 3_555 3.200(2)
Ga2 Pd5 . 2.793(4)
Ga3 Ga3 7_555 2.763(3)
Ga3 Ga3 8_655 2.714(4)
Ga3 Pd2 . 0
Ga3 Pd2 7_555 2.763(3)
Ga3 Pd2 8_655 2.714(4)
Ga3 Pd3 2_555 3.003(3)
Ga3 Ga5 . 2.885(4)
Ga3 Ga6 . 2.663(4)
Ga3 Ga7 4_556 3.018(4)
Ga3 Ga9 3_646 2.745(4)
Ga3 Pd4 3_645 2.768(3)
Ga3 Ce1 4_555 3.206(2)
Ga3 Pd5 3_646 2.802(4)
Pd2 Pd2 7_555 2.763(3)
Pd2 Pd2 8_655 2.714(4)
Pd2 Pd3 2_555 3.003(3)
Pd2 Ga5 . 2.885(4)
Pd2 Ga6 . 2.663(4)
Pd2 Ga7 4_556 3.018(4)
Pd2 Ga9 3_646 2.745(4)
Pd2 Pd4 3_645 2.768(3)
Pd2 Ce1 4_555 3.206(2)
Pd2 Pd5 3_646 2.802(4)
Pd3 Ga4 1_554 2.635(4)
Pd3 Ga5 2_555 3.200(4)
Pd3 Ga6 2_555 2.632(4)
Pd3 Ga8 . 2.616(3)
Pd3 Ga8 2_555 2.616(3)
Pd3 Ce1 . 3.4254(11)
Pd3 Ce1 3_555 3.4254(11)
Ga4 Ga5 2_555 3.235(5)
Ga4 Ga6 2_556 2.756(4)
Ga4 Ga7 . 2.733(3)
Ga4 Ga7 2_555 2.733(3)
Ga4 Ga8 1_556 3.447(4)
Ga4 Ga8 2_556 3.447(4)
Ga4 Ce1 1_556 3.4350(16)
Ga4 Ce1 3_556 3.4350(16)
Ga5 Pd5 3_646 2.734(2)
Ga5 Ce2 . 3.210(2)
Ga6 Ga6 2_655 3.301(3)
Ga6 Pd4 3_645 2.5734(18)
Ga6 Pd4 4_565 2.5734(18)
Ga6 Ce1 2_555 3.2720(9)
Ga6 Ce1 4_555 3.2720(9)
Ga7 Ga8 1_556 2.741(5)
Ga7 Ga9 2_555 2.910(5)
Ga7 Pd4 2_556 2.545(4)
Ga7 Ce1 1_556 3.4645(16)
Ga7 Ce1 4_556 3.4645(16)
Ga7 Ce2 . 3.407(4)
Ga8 Ga8 2_555 3.205(4)
Ga8 Pd4 2_555 2.664(4)
Ga8 Ce1 . 3.4984(16)
Ga8 Ce1 4_555 3.4984(16)
Ga8 Ce2 . 3.472(4)
Ga9 Pd5 . 2.814(2)
Ga9 Ce2 . 3.177(2)
Pd4 Ce1 2_555 3.1425(5)
Pd4 Ce1 3_555 3.1425(5)
